data_7156858
loop_
_publ_author_name
'Xue, Weijian'
'Zavalij, Peter Y.'
'Isaacs, Lyle'

_publ_section_title
;
 Triazole functionalized acyclic cucurbit[n]uril-type receptors:
 host&#x00B7;guest recognition properties.
;
_journal_issue 22
_journal_name_full 'Organic &amp; biomolecular chemistry'
_journal_page_first 5561
_journal_page_last 5569
_journal_paper_doi 10.1039/c9ob00906j
_journal_volume 17
_journal_year 2019
_chemical_formula_moiety 'C70 H83.21 N28 Na3.31 O24 S4, 13.447(O), 4.187(C)'
_chemical_formula_sum 'C74.18 H83.2 N28 Na3.31 O37.45 S4'
_chemical_formula_weight 2170.40
_space_group_crystal_system triclinic
_space_group_IT_number 2
_space_group_name_Hall '-P 1'
_space_group_name_H-M_alt 'P -1'
_symmetry_space_group_name_Hall '-P 1'
_symmetry_space_group_name_H-M 'P -1'
_atom_sites_solution_hydrogens geom
_atom_sites_solution_primary direct
_atom_sites_solution_secondary difmap
_audit_creation_method 'SHELXL-2015 & ZCIF'
_audit_update_record
;
2019-04-19 deposited with the CCDC.    2019-05-14 downloaded from the CCDC.
;
_cell_angle_alpha 92.0893(11)
_cell_angle_beta 104.0826(11)
_cell_angle_gamma 111.3011(10)
_cell_formula_units_Z 2
_cell_length_a 14.8017(12)
_cell_length_b 18.2064(15)
_cell_length_c 20.8364(18)
_cell_measurement_reflns_used 18443
_cell_measurement_temperature 150(2)
_cell_measurement_theta_max 25.6
_cell_measurement_theta_min 2.2
_cell_volume 5025.6(7)
_computing_cell_refinement 'Apex2, Saint'
_computing_data_collection 'Apex2 (Bruker, 2010)'
_computing_data_reduction 'Apex2, Saint'
_computing_molecular_graphics 'Olex2 (Dolomanov, 2009)'
_computing_publication_material 'Apex2, SHELXL-2015, Platon (Spek, 2015)'
_computing_structure_refinement 'ShelXL-2015 (Sheldrick, 2015c)'
_computing_structure_solution 'ShelXT-2014 (Sheldrick, 2015a)'
_diffrn_ambient_temperature 150(2)
_diffrn_detector 'CCD area detector'
_diffrn_measured_fraction_theta_full 0.996
_diffrn_measured_fraction_theta_max 0.991
_diffrn_measurement_device_type 'Bruker Smart Apex II CCD'
_diffrn_measurement_method '\f and \w scans'
_diffrn_measurement_specimen_support 'MiTeGen loop'
_diffrn_orient_matrix_type standard
_diffrn_orient_matrix_UB_11 0.0727612
_diffrn_orient_matrix_UB_12 0.0303855
_diffrn_orient_matrix_UB_13 0.0031876
_diffrn_orient_matrix_UB_21 0.0140990
_diffrn_orient_matrix_UB_22 0.0143954
_diffrn_orient_matrix_UB_23 0.0492065
_diffrn_orient_matrix_UB_31 0.0140470
_diffrn_orient_matrix_UB_32 -0.0491181
_diffrn_orient_matrix_UB_33 0.0080288
_diffrn_radiation_monochromator graphite
_diffrn_radiation_type MoK\a
_diffrn_radiation_wavelength 0.71073
_diffrn_reflns_av_R_equivalents 0.0372
_diffrn_reflns_av_unetI/netI 0.0489
_diffrn_reflns_Laue_measured_fraction_full 0.996
_diffrn_reflns_Laue_measured_fraction_max 0.991
_diffrn_reflns_limit_h_max 18
_diffrn_reflns_limit_h_min -18
_diffrn_reflns_limit_k_max 22
_diffrn_reflns_limit_k_min -22
_diffrn_reflns_limit_l_max 26
_diffrn_reflns_limit_l_min -25
_diffrn_reflns_number 58822
_diffrn_reflns_point_group_measured_fraction_full 0.996
_diffrn_reflns_point_group_measured_fraction_max 0.991
_diffrn_reflns_theta_full 25.242
_diffrn_reflns_theta_max 26.372
_diffrn_reflns_theta_min 2.063
_diffrn_source 'sealed tube'
_exptl_absorpt_coefficient_mu 0.206
_exptl_absorpt_correction_T_max 0.952
_exptl_absorpt_correction_T_min 0.869
_exptl_absorpt_correction_type multi-scan
_exptl_absorpt_process_details 'SADABS (Krause et al, 2015)'
_exptl_crystal_colour colourless
_exptl_crystal_density_diffrn 1.434
_exptl_crystal_density_method 'not measured'
_exptl_crystal_description plate
_exptl_crystal_F_000 2248
_exptl_crystal_recrystallization_method 'Re-crystallisation from solvent: H20 / EtOH'
_exptl_crystal_size_max 0.45
_exptl_crystal_size_mid 0.33
_exptl_crystal_size_min 0.24
_refine_diff_density_max 0.953
_refine_diff_density_min -0.952
_refine_diff_density_rms 0.099
_refine_ls_extinction_method none
_refine_ls_goodness_of_fit_ref 1.094
_refine_ls_hydrogen_treatment constr
_refine_ls_matrix_type full
_refine_ls_number_parameters 1946
_refine_ls_number_reflns 20366
_refine_ls_number_restraints 3813
_refine_ls_restrained_S_all 1.106
_refine_ls_R_factor_all 0.1519
_refine_ls_R_factor_gt 0.1205
_refine_ls_shift/su_max 0.000
_refine_ls_shift/su_mean 0.000
_refine_ls_structure_factor_coef Fsqd
_refine_ls_weighting_details 'w=1/[\s^2^(Fo^2^)+(0.0110P)^2^+22.4400P] where P=(Fo^2^+2Fc^2^)/3'
_refine_ls_weighting_scheme calc
_refine_ls_wR_factor_gt 0.2253
_refine_ls_wR_factor_ref 0.2399
_reflns_Friedel_coverage 0.000
_reflns_number_gt 14344
_reflns_number_total 20366
_reflns_threshold_expression 'I > 2\s(I)'
_cod_data_source_file c9ob00906j2.cif
_cod_data_source_block UM3117
_cod_depositor_comments 'Adding full bibliography for 7156858.cif.'
_cod_original_formula_sum 'C74.18 H83.20 N28 Na3.31 O37.45 S4'
_cod_database_code 7156858
_shelx_shelxl_version_number 2017/1
_shelx_space_group_comment
;
The symmetry employed for this shelxl refinement is uniquely defined
by the following loop, which should always be used as a source of
symmetry information in preference to the above space-group names.
They are only intended as comments.
;
_shelx_estimated_absorpt_t_min 0.913
_shelx_estimated_absorpt_t_max 0.952

loop_
_space_group_symop_operation_xyz
'x, y, z'
'-x, -y, -z'

loop_
_atom_site_label
_atom_site_type_symbol
_atom_site_fract_x
_atom_site_fract_y
_atom_site_fract_z
_atom_site_U_iso_or_equiv
_atom_site_adp_type
_atom_site_occupancy
_atom_site_site_symmetry_order
_atom_site_calc_flag
_atom_site_refinement_flags_posn
_atom_site_refinement_flags_adp
_atom_site_refinement_flags_occupancy
_atom_site_disorder_assembly
_atom_site_disorder_group
O201 O -0.051(2) 0.6782(18) 0.8673(16) 0.114(2) Uani 0.140(4) 1 d D . P A 2
O202 O -0.041(3) 0.5627(14) 0.8155(17) 0.106(2) Uani 0.140(4) 1 d D . P A 2
O203 O 0.0878(18) 0.642(2) 0.9154(11) 0.100(2) Uani 0.140(4) 1 d D . P A 2
S204 S 0.0154(10) 0.6417(9) 0.8548(6) 0.0774(7) Uani 0.140(4) 1 d D . P A 2
C205 C 0.084(2) 0.6982(19) 0.8010(16) 0.085(3) Uani 0.140(4) 1 d D . P A 2
H20A H 0.035439 0.700366 0.759809 0.102 Uiso 0.140(4) 1 calc R U P A 2
H20B H 0.123672 0.753418 0.823741 0.102 Uiso 0.140(4) 1 calc R U P A 2
C206 C 0.154(4) 0.665(3) 0.782(2) 0.093(3) Uani 0.140(4) 1 d D . P A 2
H20C H 0.120811 0.606016 0.773074 0.112 Uiso 0.140(4) 1 calc R U P A 2
H20D H 0.215425 0.678728 0.820075 0.112 Uiso 0.140(4) 1 calc R U P A 2
C207 C 0.184(4) 0.696(3) 0.721(2) 0.095(3) Uani 0.140(4) 1 d D . P A 2
H20E H 0.122330 0.681304 0.683654 0.114 Uiso 0.140(4) 1 calc R U P A 2
H20F H 0.214779 0.755109 0.730367 0.114 Uiso 0.140(4) 1 calc R U P A 2
C208 C 0.253(8) 0.669(6) 0.700(4) 0.083(3) Uani 0.140(4) 1 d D . P A 2
H20G H 0.310806 0.678813 0.739852 0.100 Uiso 0.140(4) 1 calc R U P A 2
H20H H 0.219012 0.610901 0.687550 0.100 Uiso 0.140(4) 1 calc R U P A 2
O1 O 0.1197(5) 0.5747(4) 0.8908(3) 0.114(2) Uani 0.860(4) 1 d D . P A 1
O2 O 0.0689(5) 0.6850(3) 0.8971(3) 0.106(2) Uani 0.860(4) 1 d D . P A 1
O3 O -0.0433(4) 0.5599(4) 0.8280(3) 0.100(2) Uani 0.860(4) 1 d D . P A 1
S4 S 0.05778(17) 0.61440(14) 0.85545(10) 0.0774(7) Uani 0.860(4) 1 d D . P A 1
C5 C 0.1051(5) 0.6499(5) 0.7867(3) 0.085(3) Uani 0.860(4) 1 d D . P A 1
H5A H 0.099189 0.604001 0.756612 0.102 Uiso 0.860(4) 1 calc R U P A 1
H5B H 0.063160 0.676461 0.761073 0.102 Uiso 0.860(4) 1 calc R U P A 1
C6 C 0.2131(6) 0.7073(5) 0.8082(4) 0.093(3) Uani 0.860(4) 1 d D . P A 1
H6A H 0.255135 0.681898 0.835575 0.112 Uiso 0.860(4) 1 calc R U P A 1
H6B H 0.218974 0.754844 0.836097 0.112 Uiso 0.860(4) 1 calc R U P A 1
C7 C 0.2511(7) 0.7321(5) 0.7481(4) 0.095(3) Uani 0.860(4) 1 d D . P A 1
H7A H 0.203911 0.751703 0.718657 0.114 Uiso 0.860(4) 1 calc R U P A 1
H7B H 0.317422 0.777045 0.763592 0.114 Uiso 0.860(4) 1 calc R U P A 1
C8 C 0.2617(12) 0.6699(8) 0.7096(6) 0.083(3) Uani 0.860(4) 1 d D . P A 1
H8A H 0.196724 0.623522 0.695686 0.100 Uiso 0.860(4) 1 calc R U P A 1
H8B H 0.312815 0.652696 0.737518 0.100 Uiso 0.860(4) 1 calc R U P A 1
N9 N 0.2930(4) 0.6985(3) 0.6495(3) 0.0671(13) Uani 1 1 d D . . . .
N10 N 0.2348(3) 0.6654(3) 0.5875(3) 0.0685(14) Uani 1 1 d D . . . .
N11 N 0.2857(3) 0.7007(3) 0.5459(2) 0.0661(13) Uani 1 1 d D . . . .
C12 C 0.3751(4) 0.7569(3) 0.5821(3) 0.0572(14) Uani 1 1 d D . . . .
C13 C 0.3796(4) 0.7558(3) 0.6481(3) 0.0631(15) Uani 1 1 d D . . . .
H13 H 0.432824 0.788677 0.685137 0.076 Uiso 1 1 calc R U . . .
C14 C 0.4515(4) 0.8053(3) 0.5494(3) 0.0633(15) Uani 1 1 d D . . . .
H14A H 0.417937 0.814173 0.504851 0.076 Uiso 0.735(4) 1 calc R U P . .
H14B H 0.493507 0.857667 0.576909 0.076 Uiso 0.735(4) 1 calc R U P . .
O15 O 0.5125(3) 0.7614(2) 0.54318(19) 0.0540(9) Uani 1 1 d D . . . .
C16 C 0.5903(4) 0.7963(3) 0.5155(3) 0.0498(12) Uani 1 1 d D . . . .
C17 C 0.6120(4) 0.8706(3) 0.4944(3) 0.0612(15) Uani 1 1 d D . . . .
H17 H 0.571027 0.899527 0.497992 0.073 Uiso 1 1 calc R U . . .
C18 C 0.6929(4) 0.9028(3) 0.4683(3) 0.0640(15) Uani 1 1 d D . . . .
H18 H 0.707576 0.953965 0.454468 0.077 Uiso 1 1 calc R U . . .
C19 C 0.7528(4) 0.8611(3) 0.4622(3) 0.0529(13) Uani 1 1 d D . . . .
O20 O 0.8365(3) 0.8910(2) 0.4382(2) 0.0625(9) Uani 0.735(4) 1 d D U P B 1
C21 C 0.8490(6) 0.9597(4) 0.4065(4) 0.0689(17) Uani 0.735(4) 1 d D U P B 1
H21A H 0.861733 1.005674 0.439137 0.083 Uiso 0.735(4) 1 calc R U P B 1
H21B H 0.787190 0.951339 0.370477 0.083 Uiso 0.735(4) 1 calc R U P B 1
C22 C 1.0317(6) 1.0335(5) 0.3992(4) 0.0766(19) Uani 0.735(4) 1 d D U P B 1
H22 H 1.057025 1.073277 0.436989 0.092 Uiso 0.735(4) 1 calc R U P B 1
C23 C 0.9368(6) 0.9759(5) 0.3778(5) 0.0766(19) Uani 0.735(4) 1 d D U P B 1
N24 N 0.9319(5) 0.9344(4) 0.3208(4) 0.0826(16) Uani 0.735(4) 1 d D U P B 1
N25 N 1.0203(5) 0.9658(5) 0.3065(4) 0.0876(17) Uani 0.735(4) 1 d D U P B 1
N26 N 1.0817(5) 1.0232(5) 0.3569(4) 0.0875(17) Uani 0.735(4) 1 d D U P B 1
C27 C 1.1831(7) 1.0767(7) 0.3500(7) 0.1048(19) Uani 0.735(4) 1 d D U P B 1
H27A H 1.231475 1.098334 0.394739 0.126 Uiso 0.735(4) 1 calc R U P B 1
H27B H 1.209811 1.046117 0.324861 0.126 Uiso 0.735(4) 1 calc R U P B 1
C28 C 1.1714(8) 1.1402(7) 0.3154(6) 0.120(3) Uani 0.735(4) 1 d D U P B 1
H28A H 1.139372 1.166913 0.339574 0.144 Uiso 0.735(4) 1 calc R U P B 1
H28B H 1.124049 1.116979 0.270529 0.144 Uiso 0.735(4) 1 calc R U P B 1
C29 C 1.2664(9) 1.2030(6) 0.3066(6) 0.118(3) Uani 0.735(4) 1 d D U P B 1
H29A H 1.251814 1.249229 0.290776 0.142 Uiso 0.735(4) 1 calc R U P B 1
H29B H 1.318476 1.221656 0.350161 0.142 Uiso 0.735(4) 1 calc R U P B 1
C30 C 1.3052(8) 1.1710(6) 0.2580(6) 0.106(3) Uani 0.735(4) 1 d D U P B 1
H30A H 1.247463 1.135063 0.221459 0.127 Uiso 0.735(4) 1 calc R U P B 1
H30B H 1.341879 1.138919 0.280492 0.127 Uiso 0.735(4) 1 calc R U P B 1
S31 S 1.3886(4) 1.2471(3) 0.2226(2) 0.0793(10) Uani 0.735(4) 1 d D U P B 1
O32 O 1.3288(6) 1.2796(5) 0.1765(4) 0.123(3) Uani 0.735(4) 1 d D U P B 1
O33 O 1.4396(7) 1.2039(5) 0.1943(5) 0.096(2) Uani 0.735(4) 1 d D U P B 1
O34 O 1.4571(7) 1.3061(5) 0.2776(4) 0.090(2) Uani 0.735(4) 1 d D U P B 1
O220 O 0.8365(3) 0.8910(2) 0.4382(2) 0.0625(9) Uani 0.265(4) 1 d D U P B 2
C221 C 0.8250(11) 0.9155(12) 0.3743(6) 0.074(3) Uani 0.265(4) 1 d D U P B 2
H21C H 0.774361 0.940148 0.366186 0.088 Uiso 0.265(4) 1 calc R U P B 2
H21D H 0.801249 0.868926 0.339575 0.088 Uiso 0.265(4) 1 calc R U P B 2
C222 C 0.9855(15) 0.9715(10) 0.3316(12) 0.089(3) Uani 0.265(4) 1 d D U P B 2
C223 C 0.9246(16) 0.9743(9) 0.3710(12) 0.079(3) Uani 0.265(4) 1 d D U P B 2
N224 N 0.9527(13) 1.0524(9) 0.3942(10) 0.0826(16) Uani 0.265(4) 1 d D U P B 2
N225 N 1.0319(13) 1.0942(8) 0.3746(10) 0.0876(17) Uani 0.265(4) 1 d D U P B 2
N226 N 1.0615(11) 1.0424(10) 0.3461(11) 0.0875(17) Uani 0.265(4) 1 d D U P B 2
C227 C 1.1709(12) 1.0678(18) 0.3502(12) 0.1048(19) Uani 0.265(4) 1 d D U P B 2
H22A H 1.209729 1.112349 0.387150 0.126 Uiso 0.265(4) 1 calc R U P B 2
H22B H 1.191725 1.023011 0.361836 0.126 Uiso 0.265(4) 1 calc R U P B 2
C228 C 1.1975(15) 1.0923(15) 0.2913(11) 0.105(3) Uani 0.265(4) 1 d D U P B 2
H22C H 1.148384 1.114258 0.267795 0.126 Uiso 0.265(4) 1 calc R U P B 2
H22D H 1.186342 1.043654 0.262467 0.126 Uiso 0.265(4) 1 calc R U P B 2
C229 C 1.3012(13) 1.1518(15) 0.2942(11) 0.089(3) Uani 0.265(4) 1 d D U P B 2
H22E H 1.346544 1.123529 0.292140 0.107 Uiso 0.265(4) 1 calc R U P B 2
H22F H 1.329420 1.188133 0.336937 0.107 Uiso 0.265(4) 1 calc R U P B 2
C230 C 1.2957(13) 1.1995(16) 0.2365(12) 0.097(3) Uani 0.265(4) 1 d D U P B 2
H23C H 1.271401 1.240977 0.247658 0.116 Uiso 0.265(4) 1 calc R U P B 2
H23D H 1.244427 1.163544 0.196867 0.116 Uiso 0.265(4) 1 calc R U P B 2
S231 S 1.4103(10) 1.2470(9) 0.2136(7) 0.085(3) Uani 0.265(4) 1 d D U P B 2
O232 O 1.3871(15) 1.2766(11) 0.1506(8) 0.100(4) Uani 0.265(4) 1 d D U P B 2
O233 O 1.454(2) 1.1868(15) 0.2122(14) 0.096(2) Uani 0.265(4) 1 d D U P B 2
O234 O 1.475(2) 1.3125(15) 0.2653(11) 0.090(2) Uani 0.265(4) 1 d D U P B 2
C35 C 0.6283(4) 0.6730(3) 0.5357(2) 0.0434(11) Uani 1 1 d . . . . .
H35A H 0.687641 0.676855 0.572199 0.052 Uiso 1 1 calc R U . . .
H35B H 0.570664 0.662057 0.555044 0.052 Uiso 1 1 calc R U . . .
C36 C 0.6503(4) 0.7531(3) 0.5098(2) 0.0445(11) Uani 1 1 d . . . . .
C37 C 0.7311(4) 0.7858(3) 0.4827(3) 0.0459(11) Uani 1 1 d . . . . .
C38 C 0.7972(4) 0.7410(3) 0.4752(3) 0.0510(12) Uani 1 1 d . . . . .
H38A H 0.848965 0.773016 0.453984 0.061 Uiso 1 1 calc R U . . .
H38B H 0.832707 0.734480 0.520108 0.061 Uiso 1 1 calc R U . . .
O39 O 0.4372(2) 0.5827(2) 0.44373(17) 0.0471(8) Uani 1 1 d . . . . .
C40 C 0.5142(3) 0.5743(3) 0.4388(2) 0.0414(10) Uani 1 1 d . . . . .
N41 N 0.6051(3) 0.6059(2) 0.4855(2) 0.0412(9) Uani 1 1 d . . . . .
C42 C 0.6839(4) 0.5933(3) 0.4620(3) 0.0446(11) Uani 1 1 d . . . . .
C43 C 0.7528(4) 0.5689(3) 0.5155(3) 0.0524(13) Uani 1 1 d . . . . .
H43A H 0.787299 0.611714 0.553354 0.079 Uiso 1 1 calc R U . . .
H43B H 0.802912 0.558803 0.497209 0.079 Uiso 1 1 calc R U . . .
H43C H 0.712806 0.520394 0.530595 0.079 Uiso 1 1 calc R U . . .
N44 N 0.7416(3) 0.6635(2) 0.4357(2) 0.0477(10) Uani 1 1 d . . . . .
C45 C 0.7308(4) 0.6493(3) 0.3698(3) 0.0514(13) Uani 1 1 d . . . . .
O46 O 0.7702(3) 0.6984(2) 0.3355(2) 0.0633(10) Uani 1 1 d . . . . .
C47 C 0.4328(4) 0.4752(3) 0.3384(2) 0.0464(11) Uani 1 1 d . . . . .
H47A H 0.436348 0.421923 0.336414 0.056 Uiso 1 1 calc R U . . .
H47B H 0.372548 0.470795 0.353166 0.056 Uiso 1 1 calc R U . . .
N48 N 0.5216(3) 0.5300(2) 0.3875(2) 0.0433(9) Uani 1 1 d . . . . .
C49 C 0.6237(4) 0.5310(3) 0.3974(3) 0.0453(11) Uani 1 1 d . . . . .
C50 C 0.6258(4) 0.4485(3) 0.4024(3) 0.0563(13) Uani 1 1 d . . . . .
H50A H 0.583596 0.413348 0.360701 0.084 Uiso 1 1 calc R U . . .
H50B H 0.599891 0.427139 0.439665 0.084 Uiso 1 1 calc R U . . .
H50C H 0.695315 0.451972 0.410041 0.084 Uiso 1 1 calc R U . . .
N51 N 0.6716(3) 0.5705(3) 0.3475(2) 0.0499(10) Uani 1 1 d . . . . .
C52 C 0.6575(4) 0.5359(4) 0.2811(3) 0.0579(14) Uani 1 1 d . . . . .
H52A H 0.652094 0.480155 0.282277 0.070 Uiso 1 1 calc R U . . .
H52B H 0.718162 0.565098 0.266500 0.070 Uiso 1 1 calc R U . . .
O53 O 0.2807(3) 0.5272(2) 0.26676(18) 0.0551(9) Uani 1 1 d . . . . .
C54 C 0.3388(4) 0.5140(3) 0.2401(3) 0.0479(12) Uani 1 1 d . . . . .
N55 N 0.4201(3) 0.4977(2) 0.2720(2) 0.0464(9) Uani 1 1 d . . . . .
C56 C 0.4696(4) 0.4790(3) 0.2254(3) 0.0520(12) Uani 1 1 d . . . . .
H56 H 0.468652 0.423877 0.226615 0.062 Uiso 1 1 calc R U . . .
N57 N 0.5693(3) 0.5362(3) 0.2318(2) 0.0517(10) Uani 1 1 d . . . . .
C58 C 0.5759(4) 0.5735(3) 0.1765(3) 0.0515(12) Uani 1 1 d . . . . .
O59 O 0.6538(3) 0.6214(2) 0.16730(19) 0.0597(10) Uani 1 1 d . . . . .
C60 C 0.2459(4) 0.5118(3) 0.1243(3) 0.0563(14) Uani 1 1 d . . . . .
H60A H 0.189839 0.501318 0.145092 0.068 Uiso 1 1 calc R U . . .
H60B H 0.225273 0.467565 0.087939 0.068 Uiso 1 1 calc R U . . .
N61 N 0.3337(3) 0.5127(3) 0.1738(2) 0.0530(11) Uani 1 1 d . . . . .
C62 C 0.4081(4) 0.4875(3) 0.1569(3) 0.0542(13) Uani 1 1 d . . . . .
H62 H 0.376174 0.436274 0.125748 0.065 Uiso 1 1 calc R U . . .
N63 N 0.4825(3) 0.5478(3) 0.1335(2) 0.0532(11) Uani 1 1 d . . . . .
C64 C 0.4632(5) 0.5691(3) 0.0666(3) 0.0576(14) Uani 1 1 d . . . . .
H64A H 0.528027 0.591918 0.055127 0.069 Uiso 1 1 calc R U . . .
H64B H 0.420003 0.520145 0.034736 0.069 Uiso 1 1 calc R U . . .
N65 N 0.4147(3) 0.6256(3) 0.0587(2) 0.0515(10) Uani 1 1 d . . . . .
C66 C 0.3067(4) 0.6025(3) 0.0403(2) 0.0517(13) Uani 1 1 d . . . . .
H66 H 0.272192 0.558179 0.002103 0.062 Uiso 1 1 calc R U . . .
N67 N 0.2619(3) 0.5853(3) 0.0956(2) 0.0502(10) Uani 1 1 d . . . . .
O68 O 0.5551(3) 0.7366(2) 0.0609(2) 0.0639(10) Uani 1 1 d . . . . .
C69 C 0.4652(4) 0.7034(3) 0.0518(2) 0.0514(12) Uani 1 1 d . . . . .
N70 N 0.3948(3) 0.7366(3) 0.0320(2) 0.0512(10) Uani 1 1 d . . . . .
C71 C 0.2926(4) 0.6795(3) 0.0213(2) 0.0496(12) Uani 1 1 d . . . . .
H71 H 0.251850 0.672248 -0.026077 0.059 Uiso 1 1 calc R U . . .
N72 N 0.2416(3) 0.6956(2) 0.0678(2) 0.0496(10) Uani 1 1 d . . . . .
C73 C 0.2222(4) 0.6379(3) 0.1092(2) 0.0501(12) Uani 1 1 d . . . . .
O74 O 0.1749(3) 0.6345(2) 0.15076(18) 0.0569(9) Uani 1 1 d . . . . .
C75 C 0.4172(4) 0.8096(3) 0.0022(3) 0.0563(14) Uani 1 1 d . . . . .
H75A H 0.485911 0.825943 -0.003623 0.068 Uiso 1 1 calc R U . . .
H75B H 0.369321 0.798712 -0.042711 0.068 Uiso 1 1 calc R U . . .
N76 N 0.4119(3) 0.8746(3) 0.0401(2) 0.0521(11) Uani 1 1 d . . . . .
C77 C 0.3185(4) 0.8865(3) 0.0398(2) 0.0523(13) Uani 1 1 d . . . . .
C78 C 0.2539(4) 0.8805(3) -0.0308(3) 0.0598(14) Uani 1 1 d . . . . .
H78A H 0.240682 0.829682 -0.056390 0.090 Uiso 1 1 calc R U . . .
H78B H 0.289610 0.924436 -0.052563 0.090 Uiso 1 1 calc R U . . .
H78C H 0.189790 0.883531 -0.028941 0.090 Uiso 1 1 calc R U . . .
N79 N 0.2607(3) 0.8342(3) 0.0797(2) 0.0519(11) Uani 1 1 d . . . . .
C80 C 0.1933(4) 0.7516(3) 0.0587(3) 0.0538(13) Uani 1 1 d . . . . .
H80A H 0.142158 0.738547 0.083975 0.065 Uiso 1 1 calc R U . . .
H80B H 0.157406 0.745170 0.010805 0.065 Uiso 1 1 calc R U . . .
O81 O 0.5892(11) 0.9387(11) 0.0694(9) 0.041(3) Uani 0.444(2) 1 d D U P C 1
C82 C 0.5040(11) 0.9335(9) 0.0656(11) 0.041(2) Uani 0.444(2) 1 d D U P C 1
N83 N 0.4775(7) 0.9939(8) 0.0848(6) 0.042(2) Uani 0.444(2) 1 d D U P C 1
C84 C 0.3254(17) 1.0244(17) 0.0558(14) 0.051(4) Uani 0.444(2) 1 d D U P C 1
H84A H 0.355974 1.073529 0.087592 0.077 Uiso 0.444(2) 1 calc R U P C 1
H84B H 0.252491 1.001333 0.050312 0.077 Uiso 0.444(2) 1 calc R U P C 1
H84C H 0.338010 1.036355 0.012588 0.077 Uiso 0.444(2) 1 calc R U P C 1
C85 C 0.3713(8) 0.9654(8) 0.0821(6) 0.043(2) Uani 0.444(2) 1 d D U P C 1
N86 N 0.3552(8) 0.9462(7) 0.1472(5) 0.046(2) Uani 0.444(2) 1 d D U P C 1
C87 C 0.2729(14) 0.8748(8) 0.1407(8) 0.050(3) Uani 0.444(2) 1 d D U P C 1
O88 O 0.2374(10) 0.8436(9) 0.1853(9) 0.054(3) Uani 0.444(2) 1 d D U P C 1
C89 C 0.5524(8) 1.0631(7) 0.1310(5) 0.043(2) Uani 0.444(2) 1 d D U P C 1
H89A H 0.526713 1.106395 0.128386 0.052 Uiso 0.444(2) 1 calc R U P C 1
H89B H 0.614501 1.081381 0.115981 0.052 Uiso 0.444(2) 1 calc R U P C 1
C90 C 0.5802(8) 1.0503(8) 0.2036(5) 0.0459(19) Uani 0.444(2) 1 d D U P C 1
C91 C 0.5067(9) 1.0277(8) 0.2390(5) 0.0460(19) Uani 0.444(2) 1 d D U P C 1
C92 C 0.3961(8) 1.0075(8) 0.2058(5) 0.046(2) Uani 0.444(2) 1 d D U P C 1
H92A H 0.357358 0.988841 0.238638 0.055 Uiso 0.444(2) 1 calc R U P C 1
H92B H 0.386979 1.056387 0.191853 0.055 Uiso 0.444(2) 1 calc R U P C 1
O93 O 1.2284(8) 1.3091(6) -0.0685(3) 0.085(3) Uani 0.444(2) 1 d D U P C 1
O94 O 1.3704(5) 1.3630(5) 0.0288(5) 0.082(3) Uani 0.444(2) 1 d D U P C 1
O95 O 1.2003(8) 1.3348(6) 0.0383(5) 0.097(3) Uani 0.444(2) 1 d D U P C 1
S96 S 1.2632(3) 1.3143(2) 0.00289(18) 0.0708(10) Uani 0.444(2) 1 d D U P C 1
C97 C 1.2526(9) 1.2153(5) 0.0190(7) 0.079(3) Uani 0.444(2) 1 d D U P C 1
H97A H 1.301679 1.201638 0.001269 0.095 Uiso 0.444(2) 1 calc R U P C 1
H97B H 1.270786 1.214734 0.067885 0.095 Uiso 0.444(2) 1 calc R U P C 1
C98 C 1.1493(11) 1.1530(7) -0.0115(7) 0.097(4) Uani 0.444(2) 1 d D U P C 1
H98A H 1.153545 1.110958 -0.040715 0.116 Uiso 0.444(2) 1 calc R U P C 1
H98B H 1.106120 1.177211 -0.039284 0.116 Uiso 0.444(2) 1 calc R U P C 1
C99 C 1.1029(14) 1.1167(9) 0.0429(9) 0.117(4) Uani 0.444(2) 1 d D U P C 1
H99A H 1.054436 1.061590 0.024946 0.140 Uiso 0.444(2) 1 calc R U P C 1
H99B H 1.156977 1.113534 0.080153 0.140 Uiso 0.444(2) 1 calc R U P C 1
C100 C 1.0521(16) 1.1583(9) 0.0689(10) 0.102(4) Uani 0.444(2) 1 d D U P C 1
H10A H 1.003169 1.166825 0.031219 0.122 Uiso 0.444(2) 1 calc R U P C 1
H10B H 1.102131 1.211354 0.091607 0.122 Uiso 0.444(2) 1 calc R U P C 1
N101 N 0.9978(9) 1.1176(6) 0.1167(6) 0.077(2) Uani 0.444(2) 1 d D U P C 1
N102 N 0.9461(10) 1.0381(6) 0.1069(7) 0.083(2) Uani 0.444(2) 1 d D U P C 1
N103 N 0.8898(9) 1.0225(6) 0.1480(7) 0.075(2) Uani 0.444(2) 1 d D U P C 1
C104 C 0.8994(9) 1.0918(7) 0.1806(6) 0.069(2) Uani 0.444(2) 1 d D U P C 1
C105 C 0.9625(12) 1.1526(6) 0.1569(8) 0.084(3) Uani 0.444(2) 1 d D U P C 1
H105 H 0.978098 1.207919 0.166658 0.101 Uiso 0.444(2) 1 calc R U P C 1
C106 C 0.8475(7) 1.0941(9) 0.2334(5) 0.066(2) Uani 0.444(2) 1 d D U P C 1
H10C H 0.844962 1.049571 0.259716 0.079 Uiso 0.444(2) 1 calc R U P C 1
H10D H 0.883866 1.144843 0.264136 0.079 Uiso 0.444(2) 1 calc R U P C 1
O107 O 0.7484(6) 1.0873(6) 0.1999(4) 0.0515(17) Uani 0.444(2) 1 d D U P C 1
C108 C 0.6806(7) 1.0675(8) 0.2379(4) 0.0483(19) Uani 0.444(2) 1 d D U P C 1
C109 C 0.7066(7) 1.0643(8) 0.3059(4) 0.052(2) Uani 0.444(2) 1 d D U P C 1
H109 H 0.774969 1.074970 0.328735 0.063 Uiso 0.444(2) 1 calc R U P C 1
C110 C 0.6356(7) 1.0458(9) 0.3413(5) 0.048(2) Uani 0.444(2) 1 d D U P C 1
H110 H 0.655764 1.046986 0.388326 0.058 Uiso 0.444(2) 1 calc R U P C 1
C111 C 0.5347(7) 1.0255(7) 0.3083(4) 0.0486(18) Uani 0.444(2) 1 d D U P C 1
O112 O 0.4610(7) 1.0086(6) 0.3412(4) 0.0564(18) Uani 0.444(2) 1 d D U P C 1
C113 C 0.4605(9) 0.9519(9) 0.3848(7) 0.086(3) Uani 0.444(2) 1 d D U P C 1
H11A H 0.519033 0.974954 0.424764 0.104 Uiso 0.444(2) 1 calc R U P C 1
H11B H 0.465744 0.905309 0.362338 0.104 Uiso 0.444(2) 1 calc R U P C 1
C114 C 0.2642(9) 0.8933(11) 0.3735(6) 0.087(2) Uani 0.444(2) 1 d D U P C 1
H114 H 0.233152 0.881410 0.326691 0.104 Uiso 0.444(2) 1 calc R U P C 1
C115 C 0.3654(8) 0.9267(9) 0.4048(6) 0.078(2) Uani 0.444(2) 1 d D U P C 1
N116 N 0.3768(8) 0.9325(9) 0.4715(5) 0.083(2) Uani 0.444(2) 1 d D U P C 1
N117 N 0.2877(8) 0.9109(11) 0.4818(5) 0.074(2) Uani 0.444(2) 1 d D U P C 1
N118 N 0.2183(7) 0.8807(9) 0.4220(6) 0.089(2) Uani 0.444(2) 1 d D U P C 1
C119 C 0.1111(9) 0.8553(9) 0.4210(9) 0.105(3) Uani 0.444(2) 1 d D U P C 1
H11C H 0.107453 0.854872 0.467802 0.126 Uiso 0.444(2) 1 calc R U P C 1
H11D H 0.086913 0.896438 0.402846 0.126 Uiso 0.444(2) 1 calc R U P C 1
C120 C 0.0429(11) 0.7806(8) 0.3844(10) 0.124(3) Uani 0.444(2) 1 d D U P C 1
H12A H 0.032412 0.786576 0.336456 0.149 Uiso 0.444(2) 1 calc R U P C 1
H12B H -0.022571 0.769918 0.394209 0.149 Uiso 0.444(2) 1 calc R U P C 1
C121 C 0.0657(12) 0.7071(9) 0.3935(10) 0.128(3) Uani 0.444(2) 1 d D U P C 1
H12C H 0.095091 0.707340 0.441603 0.153 Uiso 0.444(2) 1 calc R U P C 1
H12D H 0.116326 0.707757 0.369832 0.153 Uiso 0.444(2) 1 calc R U P C 1
C122 C -0.0274(13) 0.6322(8) 0.3673(6) 0.124(3) Uani 0.444(2) 1 d D U P C 1
H12E H -0.086023 0.641878 0.374527 0.149 Uiso 0.444(2) 1 calc R U P C 1
H12F H -0.019411 0.589680 0.393655 0.149 Uiso 0.444(2) 1 calc R U P C 1
S123 S -0.0546(6) 0.5970(5) 0.2803(5) 0.1123(17) Uani 0.444(2) 1 d D U P C 1
O124 O -0.1139(11) 0.5119(6) 0.2692(8) 0.141(4) Uani 0.444(2) 1 d D U P C 1
O125 O 0.0438(9) 0.6198(10) 0.2672(9) 0.104(3) Uani 0.444(2) 1 d D U P C 1
O126 O -0.1172(8) 0.6352(8) 0.2434(6) 0.112(3) Uani 0.444(2) 1 d D U P C 1
O281 O 0.5782(9) 0.9518(9) 0.0835(7) 0.052(3) Uani 0.556(2) 1 d D U P C 2
C282 C 0.4914(9) 0.9456(8) 0.0740(8) 0.045(2) Uani 0.556(2) 1 d D U P C 2
N283 N 0.4609(6) 1.0032(6) 0.0938(5) 0.047(2) Uani 0.556(2) 1 d D U P C 2
C284 C 0.3080(13) 1.0321(13) 0.0562(11) 0.053(3) Uani 0.556(2) 1 d D U P C 2
H28C H 0.342507 1.083244 0.085476 0.080 Uiso 0.556(2) 1 calc R U P C 2
H28D H 0.236018 1.011564 0.053650 0.080 Uiso 0.556(2) 1 calc R U P C 2
H28E H 0.316701 1.039565 0.011442 0.080 Uiso 0.556(2) 1 calc R U P C 2
C285 C 0.3528(7) 0.9733(7) 0.0843(5) 0.047(2) Uani 0.556(2) 1 d D U P C 2
N286 N 0.3275(7) 0.9500(5) 0.1460(4) 0.048(2) Uani 0.556(2) 1 d D U P C 2
C287 C 0.2903(11) 0.8675(6) 0.1450(6) 0.050(3) Uani 0.556(2) 1 d D U P C 2
O288 O 0.2620(8) 0.8346(7) 0.1916(7) 0.052(3) Uani 0.556(2) 1 d D U P C 2
C289 C 0.5303(8) 1.0695(6) 0.1448(4) 0.051(2) Uani 0.556(2) 1 d D U P C 2
H28F H 0.504812 1.112954 0.141617 0.061 Uiso 0.556(2) 1 calc R U P C 2
H28G H 0.596437 1.089619 0.134816 0.061 Uiso 0.556(2) 1 calc R U P C 2
C290 C 0.5466(8) 1.0512(7) 0.2162(4) 0.0536(19) Uani 0.556(2) 1 d D U P C 2
C291 C 0.4662(8) 1.0253(6) 0.2461(4) 0.0543(19) Uani 0.556(2) 1 d D U P C 2
C292 C 0.3582(8) 1.0062(7) 0.2067(5) 0.055(2) Uani 0.556(2) 1 d D U P C 2
H29C H 0.313133 0.983381 0.235187 0.066 Uiso 0.556(2) 1 calc R U P C 2
H29D H 0.350508 1.056050 0.194307 0.066 Uiso 0.556(2) 1 calc R U P C 2
O293 O 1.0345(9) 0.7959(8) 0.2316(4) 0.110(4) Uani 0.556(2) 1 d D U P C 2
O294 O 1.0071(7) 0.7246(5) 0.1264(5) 0.108(3) Uani 0.556(2) 1 d D U P C 2
O295 O 0.8736(5) 0.7567(7) 0.1505(5) 0.123(3) Uani 0.556(2) 1 d D U P C 2
S296 S 0.9815(3) 0.7826(3) 0.1620(2) 0.1072(12) Uani 0.556(2) 1 d D U P C 2
C297 C 1.0287(11) 0.8704(6) 0.1248(7) 0.124(3) Uani 0.556(2) 1 d D U P C 2
H29E H 1.103143 0.892817 0.141807 0.148 Uiso 0.556(2) 1 calc R U P C 2
H29F H 1.011584 0.854479 0.076080 0.148 Uiso 0.556(2) 1 calc R U P C 2
C298 C 0.9933(14) 0.9343(8) 0.1353(9) 0.135(4) Uani 0.556(2) 1 d D U P C 2
H29G H 1.010162 0.951193 0.183875 0.162 Uiso 0.556(2) 1 calc R U P C 2
H29H H 0.918931 0.913221 0.117499 0.162 Uiso 0.556(2) 1 calc R U P C 2
C299 C 1.0388(11) 1.0063(8) 0.1021(8) 0.121(3) Uani 0.556(2) 1 d D U P C 2
H29I H 1.101676 1.044136 0.133947 0.145 Uiso 0.556(2) 1 calc R U P C 2
H29J H 1.056726 0.989168 0.062953 0.145 Uiso 0.556(2) 1 calc R U P C 2
C300 C 0.9708(11) 1.0463(8) 0.0807(6) 0.110(3) Uani 0.556(2) 1 d D U P C 2
H30C H 0.909501 1.009822 0.046733 0.132 Uiso 0.556(2) 1 calc R U P C 2
H30D H 1.003737 1.093161 0.059875 0.132 Uiso 0.556(2) 1 calc R U P C 2
N301 N 0.9421(8) 1.0723(6) 0.1378(5) 0.100(2) Uani 0.556(2) 1 d D U P C 2
N302 N 0.9927(9) 1.1461(6) 0.1711(6) 0.103(3) Uani 0.556(2) 1 d D U P C 2
N303 N 0.9600(8) 1.1472(7) 0.2251(5) 0.110(3) Uani 0.556(2) 1 d D U P C 2
C304 C 0.8699(7) 1.0853(7) 0.2119(6) 0.083(2) Uani 0.556(2) 1 d D U P C 2
C305 C 0.8619(9) 1.0352(7) 0.1586(6) 0.089(2) Uani 0.556(2) 1 d D U P C 2
H305 H 0.809918 0.984583 0.140473 0.107 Uiso 0.556(2) 1 calc R U P C 2
C306 C 0.8068(7) 1.0770(8) 0.2586(5) 0.080(2) Uani 0.556(2) 1 d D U P C 2
H30E H 0.788688 1.023428 0.272897 0.096 Uiso 0.556(2) 1 calc R U P C 2
H30F H 0.843825 1.117341 0.298765 0.096 Uiso 0.556(2) 1 calc R U P C 2
O307 O 0.7188(5) 1.0882(5) 0.2238(4) 0.0668(18) Uani 0.556(2) 1 d D U P C 2
C308 C 0.6433(6) 1.0654(6) 0.2558(4) 0.0599(18) Uani 0.556(2) 1 d D U P C 2
C309 C 0.6620(7) 1.0586(8) 0.3235(4) 0.064(2) Uani 0.556(2) 1 d D U P C 2
H309 H 0.728879 1.069991 0.349829 0.077 Uiso 0.556(2) 1 calc R U P C 2
C310 C 0.5836(7) 1.0352(7) 0.3525(4) 0.065(2) Uani 0.556(2) 1 d D U P C 2
H310 H 0.596546 1.030326 0.398742 0.078 Uiso 0.556(2) 1 calc R U P C 2
C311 C 0.4859(7) 1.0187(7) 0.3146(5) 0.064(2) Uani 0.556(2) 1 d D U P C 2
O312 O 0.4058(6) 0.9969(5) 0.3425(4) 0.0719(18) Uani 0.556(2) 1 d D U P C 2
C313 C 0.3859(9) 0.9212(6) 0.3632(6) 0.090(2) Uani 0.556(2) 1 d D U P C 2
H31A H 0.448335 0.918800 0.392176 0.108 Uiso 0.556(2) 1 calc R U P C 2
H31B H 0.360094 0.879637 0.323904 0.108 Uiso 0.556(2) 1 calc R U P C 2
C314 C 0.2059(8) 0.8727(8) 0.3761(5) 0.087(2) Uani 0.556(2) 1 d D U P C 2
H314 H 0.168630 0.855724 0.330495 0.105 Uiso 0.556(2) 1 calc R U P C 2
C315 C 0.3086(8) 0.9080(8) 0.4008(5) 0.086(2) Uani 0.556(2) 1 d D U P C 2
N316 N 0.3285(8) 0.9252(9) 0.4677(5) 0.092(2) Uani 0.556(2) 1 d D U P C 2
N317 N 0.2433(8) 0.9010(8) 0.4848(5) 0.094(2) Uani 0.556(2) 1 d D U P C 2
N318 N 0.1688(7) 0.8669(7) 0.4285(5) 0.093(2) Uani 0.556(2) 1 d D U P C 2
C319 C 0.0657(9) 0.8229(7) 0.4352(8) 0.118(3) Uani 0.556(2) 1 d D U P C 2
H31C H 0.052303 0.854336 0.468909 0.141 Uiso 0.556(2) 1 calc R U P C 2
H31D H 0.015446 0.816302 0.391992 0.141 Uiso 0.556(2) 1 calc R U P C 2
C320 C 0.0546(11) 0.7465(7) 0.4548(6) 0.115(3) Uani 0.556(2) 1 d D U P C 2
H32A H -0.009753 0.724651 0.467078 0.138 Uiso 0.556(2) 1 calc R U P C 2
H32B H 0.109576 0.754225 0.495773 0.138 Uiso 0.556(2) 1 calc R U P C 2
C321 C 0.0552(12) 0.6846(9) 0.4053(7) 0.124(3) Uani 0.556(2) 1 d D U P C 2
H32C H 0.119206 0.704826 0.392542 0.149 Uiso 0.556(2) 1 calc R U P C 2
H32D H 0.051088 0.635920 0.426103 0.149 Uiso 0.556(2) 1 calc R U P C 2
C322 C -0.0322(10) 0.6645(7) 0.3438(6) 0.121(3) Uani 0.556(2) 1 d D U P C 2
H32E H -0.022756 0.711896 0.320276 0.145 Uiso 0.556(2) 1 calc R U P C 2
H32F H -0.094926 0.652101 0.357661 0.145 Uiso 0.556(2) 1 calc R U P C 2
S323 S -0.0470(5) 0.5820(4) 0.2866(4) 0.1163(16) Uani 0.556(2) 1 d D U P C 2
O324 O -0.0472(8) 0.5168(5) 0.3240(5) 0.113(3) Uani 0.556(2) 1 d D U P C 2
O325 O 0.0352(8) 0.6105(8) 0.2544(7) 0.106(3) Uani 0.556(2) 1 d D U P C 2
O326 O -0.1411(6) 0.5635(7) 0.2351(5) 0.121(3) Uani 0.556(2) 1 d D U P C 2
Na1 Na 0.1404(2) 0.72322(17) 0.21827(15) 0.0376(8) Uani 0.556(2) 1 d . . P C 2
Na2 Na 0.8570(2) 0.44547(17) 0.75317(14) 0.0586(11) Uani 0.781(8) 1 d . . . D 1
Na3 Na 0.8029(8) 0.7272(8) 0.2320(6) 0.108(4) Uani 0.365(6) 1 d . . . C 1
Na4 Na 0.7689(17) 0.5886(12) 0.1184(13) 0.080 Uiso 0.223(17) 1 d . U . C 1
Na3A Na 0.8491(10) 0.7751(11) 0.2420(8) 0.108(4) Uani 0.272(8) 1 d . . . C 2
Na4A Na 0.7967(12) 0.6072(9) 0.1422(10) 0.080 Uiso 0.300(17) 1 d . U . C 2
Na5A Na 0.8661(15) 0.4833(12) 0.7020(11) 0.080 Uiso 0.136(6) 1 d . U . E 2
Na5 Na 0.7102(3) 0.7483(2) 0.1377(2) 0.0779(16) Uani 0.681(9) 1 d . . . C .
O1W O 0.2767(3) 0.6320(3) 0.4184(2) 0.0759(12) Uani 1 1 d . . . . .
O1A O 0.2563(10) 0.6881(12) 0.2999(5) 0.060 Uiso 0.46(3) 1 d . U . C 1
C2A C 0.3599(15) 0.7282(11) 0.2892(9) 0.060 Uiso 0.310(12) 1 d . U . C 1
C3A C 0.4559(15) 0.7261(12) 0.3358(10) 0.060 Uiso 0.289(12) 1 d . U . C 1
C5A C 0.5288(15) 0.7241(12) 0.3106(10) 0.060 Uiso 0.297(12) 1 d . U . C 1
C6A C 0.472(3) 0.7234(19) 0.2480(16) 0.080 Uiso 0.231(14) 1 d . U . C 1
C7A C 0.435(2) 0.7795(16) 0.2412(16) 0.060 Uiso 0.240(17) 1 d . U . C 1
C8A C 0.553(2) 0.8369(14) 0.2126(10) 0.080 Uiso 0.402(18) 1 d . U . C 1
C9A C 0.6165(15) 0.8800(12) 0.2197(9) 0.080 Uiso 0.421(16) 1 d . U . C 1
C10A C 0.6234(15) 0.7528(12) 0.2406(9) 0.080 Uiso 0.403(15) 1 d . U . C 1
O11A O 0.7520(10) 0.8141(7) 0.2344(6) 0.080 Uiso 0.428(10) 1 d . U . C 1
O12A O 0.2733(11) 0.7183(14) 0.3040(6) 0.080 Uiso 0.52(3) 1 d . U . C 1
C13A C 0.642(2) 0.8238(19) 0.2574(15) 0.080 Uiso 0.244(15) 1 d . U . C 1
C14A C 0.430(2) 0.7981(18) 0.2736(18) 0.080 Uiso 0.260(18) 1 d . U . C 1
C15A C 0.499(3) 0.8086(19) 0.2242(15) 0.080 Uiso 0.263(17) 1 d . U . C 1
C16A C 0.555(3) 0.763(2) 0.2665(17) 0.080 Uiso 0.217(15) 1 d . U . C 1
C17A C 0.685(4) 0.799(2) 0.2350(18) 0.080 Uiso 0.215(17) 1 d . U . C 1
O18A O 0.7358(7) 0.8778(6) 0.1288(6) 0.080 Uiso 0.489(9) 1 d . U . C 1
O19A O 0.7331(8) 0.8657(6) 0.0798(6) 0.080 Uiso 0.431(9) 1 d . U . C 1
O3W O 0.8754(4) 0.5058(3) 0.6525(2) 0.060 Uiso 0.811(8) 1 d . U . D 1
O4W O 0.1684(4) 0.3582(4) 0.3189(3) 0.080 Uiso 0.783(9) 1 d . U . F 1
O5W O 0.6804(13) 0.4521(10) 0.1190(7) 0.080 Uiso 0.398(17) 1 d . U . C 1
O6W O -0.0057(11) 0.2820(10) 0.3842(8) 0.080 Uiso 0.330(11) 1 d . U . G 1
O7W O 0.0151(8) 0.5827(6) 0.5662(5) 0.080 Uiso 0.456(9) 1 d . U . H 1
O8W O 0.5285(9) 0.3223(8) 0.1022(6) 0.080 Uiso 0.395(9) 1 d . U . I 1
O9W O 0.9288(12) 0.1508(10) 0.4246(8) 0.080 Uiso 0.287(9) 1 d . U . J 1
O10W O 1.0538(19) 0.8178(14) 0.2231(11) 0.080 Uiso 0.256(12) 1 d . U . K 1
O11W O 1.0852(14) 0.9453(11) 0.1797(9) 0.080 Uiso 0.257(9) 1 d . U . L 1
O12W O 0.1632(11) 0.3275(6) 0.1932(5) 0.080 Uiso 0.526(16) 1 d . U . M 1
O13W O 0.573(2) 0.4024(16) 0.1097(14) 0.080 Uiso 0.178(9) 1 d . U . N 2
O14W O 0.914(3) 0.220(2) 0.4191(17) 0.080 Uiso 0.140(9) 1 d . U . O 2
O15W O 0.0204(13) 0.2508(10) 0.3658(8) 0.080 Uiso 0.325(11) 1 d . U . P 2
O16W O 0.0838(9) 0.5052(7) 0.5534(6) 0.080 Uiso 0.399(9) 1 d . U . Q 2
O17W O 0.4955(15) 0.3777(11) 0.0823(9) 0.080 Uiso 0.264(9) 1 d . U . N 2
O18W O 0.3098(18) 0.3633(14) -0.0219(11) 0.080 Uiso 0.246(12) 1 d . U . R 2
O19W O 0.5437(16) 0.2726(14) 0.1131(11) 0.080 Uiso 0.217(9) 1 d . U . S 2
O21W O 0.7173(14) 0.4819(11) 0.1090(8) 0.080 Uiso 0.360(17) 1 d . U . T 3
O22W C 0.0693(15) 0.2314(11) 0.3527(9) 0.080 Uiso 0.395(15) 1 d . U . U 3
O23W O 0.2722(18) 0.3900(14) -0.0215(11) 0.080 Uiso 0.226(11) 1 d . U . V 3
O24W O 0.938(3) 0.847(2) 0.0550(17) 0.080 Uiso 0.141(9) 1 d . U . W 3
O25W O 0.214(2) 0.3411(11) 0.1902(9) 0.080 Uiso 0.290(16) 1 d . U . X 3
O31W O 0.9496(14) 0.6245(12) 0.1247(10) 0.080 Uiso 0.249(9) 1 d . U . Y 3
O32W O 0.9647(19) 0.5703(16) 0.1184(14) 0.080 Uiso 0.207(11) 1 d . U . Y 3
O33W O 0.9797(18) 0.5439(15) 0.0065(11) 0.080 Uiso 0.211(9) 1 d . U . Y 3
O34W O 0.9196(18) 0.6668(15) -0.0286(12) 0.080 Uiso 0.195(9) 1 d . U . Y 3
O35W O 0.9571(10) 0.6251(8) -0.0021(7) 0.080 Uiso 0.361(9) 1 d . U . Y 3
O36W O 0.8941(13) 0.5670(10) 0.0738(9) 0.080 Uiso 0.281(9) 1 d . U . Y 3
O37W O 0.9801(18) 0.5513(14) 0.0847(14) 0.080 Uiso 0.209(11) 1 d . U . Y 3
O38W O 0.9649(15) 0.4832(14) 0.0004(12) 0.080 Uiso 0.218(9) 1 d . U . Y 3
O39W O 0.952(3) 0.747(2) -0.0249(17) 0.080 Uiso 0.137(9) 1 d . U . Y 3
O41W O 1.095(2) 1.1440(18) 0.0994(15) 0.080 Uiso 0.160(10) 1 d . U . Z 2
O42W O 1.050(4) 1.154(3) 0.017(2) 0.080 Uiso 0.126(11) 1 d . U . Z 2
O43W O 1.208(2) 1.1761(17) 0.0419(14) 0.080 Uiso 0.170(9) 1 d . U . A 2
O44W O 1.324(2) 1.2481(18) 0.0327(15) 0.080 Uiso 0.157(9) 1 d . U . A 2
O45W O 0.991(3) 1.121(2) -0.0126(17) 0.080 Uiso 0.153(11) 1 d . U . Z 2

loop_
_atom_site_aniso_label
_atom_site_aniso_U_11
_atom_site_aniso_U_22
_atom_site_aniso_U_33
_atom_site_aniso_U_23
_atom_site_aniso_U_13
_atom_site_aniso_U_12
O201 0.100(5) 0.116(5) 0.102(5) 0.031(4) 0.006(4) 0.026(4)
O202 0.130(6) 0.094(5) 0.067(4) 0.001(3) 0.026(4) 0.015(4)
O203 0.056(3) 0.133(5) 0.064(4) 0.004(3) 0.017(3) -0.016(3)
S204 0.0600(13) 0.0883(15) 0.0580(11) 0.0100(10) 0.0095(9) 0.0034(10)
C205 0.069(5) 0.095(7) 0.077(5) 0.012(5) 0.032(4) 0.009(5)
C206 0.082(6) 0.089(6) 0.085(6) 0.000(5) 0.034(5) -0.001(5)
C207 0.101(7) 0.062(5) 0.121(8) 0.008(5) 0.065(6) 0.009(5)
C208 0.087(6) 0.066(4) 0.107(7) 0.018(5) 0.055(6) 0.023(4)
O1 0.100(5) 0.116(5) 0.102(5) 0.031(4) 0.006(4) 0.026(4)
O2 0.130(6) 0.094(5) 0.067(4) 0.001(3) 0.026(4) 0.015(4)
O3 0.056(3) 0.133(5) 0.064(4) 0.004(3) 0.017(3) -0.016(3)
S4 0.0600(13) 0.0883(15) 0.0580(11) 0.0100(10) 0.0095(9) 0.0034(10)
C5 0.069(5) 0.095(7) 0.077(5) 0.012(5) 0.032(4) 0.009(5)
C6 0.082(6) 0.089(6) 0.085(6) 0.000(5) 0.034(5) -0.001(5)
C7 0.101(7) 0.062(5) 0.121(8) 0.008(5) 0.065(6) 0.009(5)
C8 0.087(6) 0.066(4) 0.107(7) 0.018(5) 0.055(6) 0.023(4)
N9 0.063(3) 0.058(3) 0.090(4) 0.008(3) 0.039(3) 0.022(2)
N10 0.054(3) 0.061(3) 0.094(4) 0.007(3) 0.030(3) 0.020(2)
N11 0.055(3) 0.065(3) 0.090(4) 0.017(3) 0.027(3) 0.030(3)
C12 0.048(3) 0.049(3) 0.087(4) 0.011(3) 0.029(3) 0.026(3)
C13 0.054(3) 0.051(3) 0.089(5) 0.007(3) 0.032(3) 0.017(3)
C14 0.062(4) 0.054(3) 0.093(5) 0.019(3) 0.039(3) 0.033(3)
O15 0.053(2) 0.051(2) 0.074(2) 0.0186(18) 0.0317(19) 0.0288(17)
C16 0.046(3) 0.047(3) 0.060(3) 0.013(2) 0.022(2) 0.018(2)
C17 0.064(4) 0.054(3) 0.081(4) 0.024(3) 0.030(3) 0.032(3)
C18 0.067(4) 0.049(3) 0.087(4) 0.030(3) 0.033(3) 0.025(3)
C19 0.048(3) 0.052(3) 0.060(3) 0.018(3) 0.019(3) 0.017(2)
O20 0.057(2) 0.062(2) 0.074(2) 0.0307(17) 0.0295(17) 0.0198(17)
C21 0.067(3) 0.068(3) 0.074(3) 0.029(3) 0.028(3) 0.021(3)
C22 0.073(3) 0.083(3) 0.072(3) 0.022(3) 0.035(3) 0.017(3)
C23 0.075(3) 0.078(3) 0.074(3) 0.030(3) 0.029(3) 0.018(3)
N24 0.072(3) 0.087(3) 0.074(3) 0.023(2) 0.026(2) 0.009(2)
N25 0.079(3) 0.099(3) 0.074(3) 0.018(3) 0.036(2) 0.011(2)
N26 0.080(3) 0.094(3) 0.080(3) 0.022(2) 0.034(2) 0.016(2)
C27 0.092(3) 0.109(3) 0.097(3) 0.019(3) 0.036(3) 0.014(3)
C28 0.110(4) 0.115(5) 0.111(5) 0.025(4) 0.034(4) 0.013(4)
C29 0.114(4) 0.115(4) 0.110(4) 0.018(4) 0.041(4) 0.020(4)
C30 0.103(4) 0.096(4) 0.111(5) 0.009(4) 0.039(4) 0.024(4)
S31 0.092(2) 0.0675(16) 0.0710(17) 0.0203(13) 0.0259(14) 0.0193(15)
O32 0.093(5) 0.135(6) 0.126(6) 0.043(5) 0.012(4) 0.037(4)
O33 0.126(5) 0.066(5) 0.097(6) 0.011(3) 0.051(4) 0.027(3)
O34 0.114(5) 0.050(3) 0.089(4) 0.010(3) 0.015(4) 0.021(3)
O220 0.057(2) 0.062(2) 0.074(2) 0.0307(17) 0.0295(17) 0.0198(17)
C221 0.070(4) 0.074(4) 0.075(4) 0.025(4) 0.025(4) 0.021(4)
C222 0.083(4) 0.093(4) 0.081(4) 0.022(4) 0.028(3) 0.018(3)
C223 0.075(4) 0.081(4) 0.075(4) 0.028(4) 0.027(3) 0.018(3)
N224 0.072(3) 0.087(3) 0.074(3) 0.023(2) 0.026(2) 0.009(2)
N225 0.079(3) 0.099(3) 0.074(3) 0.018(3) 0.036(2) 0.011(2)
N226 0.080(3) 0.094(3) 0.080(3) 0.022(2) 0.034(2) 0.016(2)
C227 0.092(3) 0.109(3) 0.097(3) 0.019(3) 0.036(3) 0.014(3)
C228 0.099(5) 0.108(5) 0.101(5) 0.015(4) 0.044(4) 0.022(4)
C229 0.094(5) 0.093(5) 0.090(5) 0.010(4) 0.047(4) 0.032(4)
C230 0.099(4) 0.090(5) 0.095(5) 0.019(4) 0.028(4) 0.028(4)
S231 0.097(5) 0.061(4) 0.081(4) 0.028(3) 0.008(4) 0.023(3)
O232 0.111(8) 0.098(8) 0.083(6) 0.030(6) 0.026(6) 0.029(7)
O233 0.126(5) 0.066(5) 0.097(6) 0.011(3) 0.051(4) 0.027(3)
O234 0.114(5) 0.050(3) 0.089(4) 0.010(3) 0.015(4) 0.021(3)
C35 0.042(3) 0.045(3) 0.050(3) 0.014(2) 0.019(2) 0.020(2)
C36 0.043(3) 0.042(3) 0.049(3) 0.012(2) 0.014(2) 0.016(2)
C37 0.040(3) 0.046(3) 0.052(3) 0.013(2) 0.015(2) 0.016(2)
C38 0.041(3) 0.052(3) 0.064(3) 0.020(3) 0.021(2) 0.017(2)
O39 0.0396(18) 0.052(2) 0.059(2) 0.0156(16) 0.0198(16) 0.0239(16)
C40 0.042(3) 0.040(2) 0.051(3) 0.020(2) 0.019(2) 0.020(2)
N41 0.036(2) 0.043(2) 0.050(2) 0.0127(18) 0.0180(18) 0.0185(17)
C42 0.040(3) 0.048(3) 0.056(3) 0.017(2) 0.021(2) 0.023(2)
C43 0.044(3) 0.059(3) 0.064(3) 0.023(3) 0.017(2) 0.027(2)
N44 0.046(2) 0.050(2) 0.058(3) 0.018(2) 0.026(2) 0.022(2)
C45 0.045(3) 0.061(3) 0.065(3) 0.025(3) 0.027(3) 0.030(3)
O46 0.065(2) 0.068(2) 0.074(3) 0.033(2) 0.038(2) 0.031(2)
C47 0.047(3) 0.044(3) 0.051(3) 0.015(2) 0.020(2) 0.015(2)
N48 0.039(2) 0.049(2) 0.050(2) 0.0125(18) 0.0179(18) 0.0221(18)
C49 0.045(3) 0.052(3) 0.053(3) 0.018(2) 0.021(2) 0.027(2)
C50 0.062(3) 0.054(3) 0.066(4) 0.014(3) 0.020(3) 0.035(3)
N51 0.051(2) 0.061(3) 0.053(3) 0.017(2) 0.026(2) 0.029(2)
C52 0.058(3) 0.071(4) 0.063(3) 0.018(3) 0.030(3) 0.037(3)
O53 0.0413(19) 0.066(2) 0.055(2) 0.0141(18) 0.0136(17) 0.0167(17)
C54 0.045(3) 0.040(3) 0.051(3) 0.007(2) 0.015(2) 0.006(2)
N55 0.045(2) 0.046(2) 0.048(2) 0.0109(18) 0.0162(19) 0.0149(19)
C56 0.066(3) 0.040(3) 0.055(3) 0.009(2) 0.023(3) 0.023(2)
N57 0.056(3) 0.057(3) 0.053(3) 0.015(2) 0.026(2) 0.026(2)
C58 0.064(3) 0.051(3) 0.053(3) 0.009(2) 0.028(3) 0.029(3)
O59 0.060(2) 0.069(2) 0.065(2) 0.023(2) 0.036(2) 0.028(2)
C60 0.051(3) 0.048(3) 0.053(3) 0.013(2) 0.010(2) 0.001(2)
N61 0.048(2) 0.052(3) 0.048(2) 0.012(2) 0.013(2) 0.007(2)
C62 0.065(3) 0.040(3) 0.053(3) 0.004(2) 0.021(3) 0.012(2)
N63 0.059(3) 0.054(3) 0.049(2) 0.010(2) 0.022(2) 0.019(2)
C64 0.070(4) 0.060(3) 0.048(3) 0.008(2) 0.026(3) 0.025(3)
N65 0.055(3) 0.052(3) 0.043(2) 0.0087(19) 0.017(2) 0.014(2)
C66 0.057(3) 0.050(3) 0.035(3) 0.003(2) 0.010(2) 0.008(2)
N67 0.049(2) 0.049(2) 0.044(2) 0.0111(19) 0.0142(19) 0.008(2)
O68 0.051(2) 0.066(2) 0.075(3) 0.018(2) 0.027(2) 0.0160(19)
C69 0.056(3) 0.059(3) 0.037(3) 0.007(2) 0.018(2) 0.017(3)
N70 0.050(2) 0.054(3) 0.044(2) 0.0147(19) 0.018(2) 0.010(2)
C71 0.048(3) 0.055(3) 0.034(2) 0.006(2) 0.008(2) 0.008(2)
N72 0.047(2) 0.050(2) 0.045(2) 0.0110(19) 0.0152(19) 0.0085(19)
C73 0.039(3) 0.050(3) 0.041(3) 0.006(2) 0.006(2) -0.002(2)
O74 0.052(2) 0.058(2) 0.053(2) 0.0142(17) 0.0221(18) 0.0080(18)
C75 0.054(3) 0.064(3) 0.046(3) 0.022(3) 0.019(2) 0.013(3)
N76 0.050(3) 0.051(2) 0.045(2) 0.0151(19) 0.011(2) 0.009(2)
C77 0.054(3) 0.055(3) 0.039(3) 0.017(2) 0.010(2) 0.011(2)
C78 0.062(3) 0.066(4) 0.041(3) 0.017(3) 0.007(3) 0.015(3)
N79 0.055(3) 0.052(2) 0.038(2) 0.0123(19) 0.0126(19) 0.009(2)
C80 0.043(3) 0.058(3) 0.050(3) 0.011(2) 0.014(2) 0.006(2)
O81 0.044(4) 0.044(6) 0.046(6) 0.014(4) 0.022(4) 0.022(4)
C82 0.047(4) 0.041(4) 0.041(5) 0.014(3) 0.012(4) 0.022(3)
N83 0.044(3) 0.043(3) 0.043(3) 0.010(3) 0.011(3) 0.022(3)
C84 0.053(7) 0.056(7) 0.054(6) 0.017(5) 0.014(6) 0.031(5)
C85 0.048(3) 0.045(3) 0.041(3) 0.017(3) 0.010(3) 0.024(3)
N86 0.050(4) 0.050(3) 0.041(3) 0.012(3) 0.012(3) 0.024(3)
C87 0.059(5) 0.051(4) 0.043(4) 0.018(3) 0.010(4) 0.025(4)
O88 0.073(7) 0.056(5) 0.046(5) 0.027(4) 0.020(5) 0.036(5)
C89 0.048(4) 0.043(3) 0.043(4) 0.010(3) 0.013(3) 0.022(3)
C90 0.050(3) 0.045(3) 0.048(3) 0.009(3) 0.014(3) 0.023(3)
C91 0.051(3) 0.048(3) 0.046(3) 0.007(3) 0.012(3) 0.028(3)
C92 0.051(4) 0.050(3) 0.044(3) 0.011(3) 0.016(3) 0.025(4)
O93 0.097(5) 0.083(5) 0.068(4) 0.020(4) 0.030(4) 0.021(4)
O94 0.086(5) 0.071(5) 0.075(6) -0.008(5) 0.044(5) -0.001(5)
O95 0.105(7) 0.093(7) 0.101(7) -0.013(6) 0.048(6) 0.037(6)
S96 0.083(2) 0.065(2) 0.064(2) 0.0041(16) 0.0275(18) 0.0243(18)
C97 0.088(6) 0.068(5) 0.074(5) 0.013(4) 0.023(5) 0.022(4)
C98 0.099(6) 0.087(5) 0.096(6) 0.011(5) 0.036(5) 0.021(5)
C99 0.113(6) 0.116(6) 0.112(6) 0.010(5) 0.045(5) 0.023(5)
C100 0.097(6) 0.104(6) 0.099(6) 0.018(5) 0.037(5) 0.026(5)
N101 0.077(4) 0.079(4) 0.082(4) 0.019(3) 0.032(3) 0.030(3)
N102 0.085(4) 0.089(4) 0.090(4) 0.010(4) 0.040(3) 0.041(3)
N103 0.070(4) 0.078(4) 0.090(4) 0.019(4) 0.033(3) 0.034(3)
C104 0.066(3) 0.077(4) 0.076(4) 0.021(3) 0.029(3) 0.035(3)
C105 0.080(4) 0.088(4) 0.086(4) 0.022(4) 0.024(4) 0.033(4)
C106 0.061(3) 0.076(4) 0.068(4) 0.024(3) 0.024(3) 0.030(3)
O107 0.051(3) 0.062(3) 0.050(3) 0.017(3) 0.021(3) 0.026(3)
C108 0.052(3) 0.053(3) 0.048(3) 0.013(3) 0.017(3) 0.027(3)
C109 0.053(4) 0.058(4) 0.049(3) 0.013(3) 0.014(3) 0.025(3)
C110 0.054(4) 0.054(4) 0.042(4) 0.013(3) 0.016(3) 0.023(4)
C111 0.056(3) 0.051(3) 0.046(3) 0.009(3) 0.011(3) 0.030(3)
O112 0.063(3) 0.060(3) 0.054(3) 0.015(3) 0.017(3) 0.031(3)
C113 0.091(4) 0.079(4) 0.081(4) 0.026(4) 0.015(4) 0.029(4)
C114 0.096(4) 0.083(4) 0.082(4) 0.018(4) 0.016(3) 0.039(4)
C115 0.092(4) 0.076(4) 0.075(4) 0.022(3) 0.022(3) 0.043(4)
N116 0.088(4) 0.081(4) 0.083(4) 0.025(4) 0.017(4) 0.041(4)
N117 0.082(4) 0.079(4) 0.075(4) 0.014(3) 0.026(3) 0.045(4)
N118 0.094(4) 0.087(4) 0.087(4) 0.020(4) 0.017(3) 0.038(4)
C119 0.102(4) 0.103(4) 0.105(4) 0.024(4) 0.023(4) 0.036(4)
C120 0.113(4) 0.124(4) 0.129(5) 0.021(4) 0.030(4) 0.040(4)
C121 0.114(5) 0.129(4) 0.145(5) 0.030(4) 0.039(4) 0.048(4)
C122 0.102(4) 0.134(4) 0.146(4) 0.036(4) 0.054(4) 0.043(4)
S123 0.080(3) 0.127(3) 0.157(3) 0.043(3) 0.069(2) 0.045(2)
O124 0.121(7) 0.114(6) 0.183(8) 0.039(6) 0.072(7) 0.020(6)
O125 0.077(4) 0.114(5) 0.152(5) 0.050(4) 0.063(4) 0.048(4)
O126 0.079(4) 0.134(5) 0.148(5) 0.035(5) 0.055(4) 0.053(4)
O281 0.047(5) 0.052(6) 0.055(6) 0.011(4) 0.016(4) 0.015(4)
C282 0.048(4) 0.044(4) 0.042(4) 0.017(3) 0.010(3) 0.016(3)
N283 0.050(3) 0.044(3) 0.046(3) 0.012(3) 0.008(3) 0.017(3)
C284 0.060(7) 0.048(6) 0.055(6) 0.020(5) 0.010(5) 0.027(5)
C285 0.051(3) 0.047(3) 0.042(3) 0.013(3) 0.009(3) 0.020(3)
N286 0.055(4) 0.049(3) 0.040(3) 0.013(2) 0.009(3) 0.022(3)
C287 0.058(5) 0.051(3) 0.044(4) 0.018(3) 0.008(3) 0.027(3)
O288 0.067(5) 0.054(4) 0.045(4) 0.023(3) 0.015(4) 0.033(3)
C289 0.053(4) 0.045(3) 0.049(3) 0.009(3) 0.008(3) 0.015(3)
C290 0.058(3) 0.046(3) 0.050(3) 0.009(3) 0.003(3) 0.019(3)
C291 0.062(4) 0.049(3) 0.048(3) 0.008(3) 0.006(3) 0.023(3)
C292 0.060(4) 0.054(4) 0.046(3) 0.010(3) 0.010(3) 0.020(4)
O293 0.109(6) 0.116(7) 0.094(5) 0.036(4) 0.030(4) 0.026(5)
O294 0.094(5) 0.128(5) 0.122(5) 0.025(4) 0.036(4) 0.061(4)
O295 0.097(5) 0.152(6) 0.133(6) 0.025(5) 0.036(4) 0.060(4)
S296 0.104(3) 0.127(3) 0.105(3) 0.034(2) 0.028(2) 0.059(2)
C297 0.128(6) 0.125(5) 0.121(6) 0.031(5) 0.024(5) 0.057(5)
C298 0.138(6) 0.130(5) 0.134(6) 0.025(5) 0.028(6) 0.053(5)
C299 0.120(5) 0.120(5) 0.120(6) 0.017(5) 0.030(5) 0.047(4)
C300 0.106(5) 0.114(5) 0.108(5) 0.012(4) 0.028(4) 0.041(4)
N301 0.092(4) 0.104(4) 0.098(4) 0.020(3) 0.022(3) 0.032(3)
N302 0.091(4) 0.105(4) 0.100(4) 0.015(4) 0.028(4) 0.022(4)
N303 0.098(4) 0.111(4) 0.105(4) 0.013(4) 0.026(4) 0.023(4)
C304 0.074(4) 0.083(4) 0.089(4) 0.017(3) 0.010(3) 0.035(3)
C305 0.084(4) 0.091(4) 0.090(4) 0.022(3) 0.021(3) 0.032(3)
C306 0.073(4) 0.081(4) 0.078(4) 0.012(3) 0.007(3) 0.030(3)
O307 0.062(3) 0.065(3) 0.066(3) 0.012(3) 0.001(3) 0.026(3)
C308 0.062(3) 0.053(3) 0.057(3) 0.009(3) 0.005(3) 0.021(3)
C309 0.066(4) 0.060(4) 0.057(4) 0.009(3) 0.000(3) 0.023(4)
C310 0.073(4) 0.059(4) 0.055(4) 0.010(3) 0.003(3) 0.026(4)
C311 0.073(4) 0.059(3) 0.056(3) 0.008(3) 0.006(3) 0.029(3)
O312 0.087(4) 0.070(3) 0.057(3) 0.018(3) 0.015(3) 0.031(3)
C313 0.096(4) 0.077(4) 0.086(4) 0.020(3) 0.008(3) 0.030(4)
C314 0.092(4) 0.084(4) 0.085(4) 0.016(4) 0.009(4) 0.042(4)
C315 0.091(4) 0.078(3) 0.084(3) 0.025(3) 0.010(3) 0.036(3)
N316 0.099(4) 0.082(4) 0.085(3) 0.021(3) 0.004(3) 0.037(4)
N317 0.108(4) 0.084(4) 0.085(4) 0.015(3) 0.015(3) 0.039(4)
N318 0.095(4) 0.092(3) 0.098(3) 0.019(3) 0.018(3) 0.048(3)
C319 0.109(4) 0.117(5) 0.125(5) 0.019(4) 0.032(4) 0.040(4)
C320 0.106(5) 0.116(5) 0.136(5) 0.028(4) 0.041(4) 0.054(4)
C321 0.109(4) 0.129(5) 0.143(5) 0.031(4) 0.042(4) 0.048(4)
C322 0.097(4) 0.134(4) 0.146(4) 0.039(4) 0.049(4) 0.050(4)
S323 0.075(2) 0.131(3) 0.157(3) 0.053(2) 0.056(2) 0.037(2)
O324 0.089(4) 0.114(4) 0.136(5) 0.051(4) 0.049(4) 0.024(4)
O325 0.081(4) 0.112(5) 0.155(5) 0.055(4) 0.069(4) 0.044(4)
O326 0.085(4) 0.143(5) 0.147(5) 0.048(4) 0.046(4) 0.046(4)
Na1 0.059(2) 0.0328(15) 0.0348(16) 0.0192(12) 0.0307(15) 0.0204(14)
Na2 0.0471(17) 0.070(2) 0.0635(19) 0.0228(14) 0.0157(13) 0.0263(14)
Na3 0.066(6) 0.148(7) 0.106(7) 0.042(6) 0.034(5) 0.028(6)
Na3A 0.066(6) 0.148(6) 0.106(7) 0.042(7) 0.034(6) 0.028(5)
Na5 0.064(2) 0.050(2) 0.104(3) 0.0160(19) 0.001(2) 0.0162(17)
O1W 0.062(3) 0.084(3) 0.099(3) 0.025(3) 0.025(2) 0.044(2)

loop_
_atom_type_symbol
_atom_type_description
_atom_type_scat_dispersion_real
_atom_type_scat_dispersion_imag
_atom_type_scat_source
C C 0.0033 0.0016 'International Tables Vol C Tables 4.2.6.8 and 6.1.1.4'
H H 0.0000 0.0000 'International Tables Vol C Tables 4.2.6.8 and 6.1.1.4'
N N 0.0061 0.0033 'International Tables Vol C Tables 4.2.6.8 and 6.1.1.4'
O O 0.0106 0.0060 'International Tables Vol C Tables 4.2.6.8 and 6.1.1.4'
Na Na 0.0362 0.0249 'International Tables Vol C Tables 4.2.6.8 and 6.1.1.4'
S S 0.1246 0.1234 'International Tables Vol C Tables 4.2.6.8 and 6.1.1.4'

loop_
_geom_angle_atom_site_label_1
_geom_angle_atom_site_label_2
_geom_angle_atom_site_label_3
_geom_angle
_geom_angle_site_symmetry_1
_geom_angle_site_symmetry_3
S4 O3 Na2 143.1(5) . 1_455
O3 S4 O1 110.8(4) . .
O3 S4 O2 114.6(5) . .
O1 S4 O2 111.0(4) . .
O3 S4 C5 106.7(3) . .
O1 S4 C5 107.4(4) . .
O2 S4 C5 105.8(4) . .
C6 C5 S4 112.7(5) . .
C6 C5 H5A 109.0 . .
S4 C5 H5A 109.0 . .
C6 C5 H5B 109.0 . .
S4 C5 H5B 109.0 . .
H5A C5 H5B 107.8 . .
C5 C6 C7 110.6(6) . .
C5 C6 H6A 109.5 . .
C7 C6 H6A 109.5 . .
C5 C6 H6B 109.5 . .
C7 C6 H6B 109.5 . .
H6A C6 H6B 108.1 . .
C8 C7 C6 114.6(7) . .
C8 C7 H7A 108.6 . .
C6 C7 H7A 108.6 . .
C8 C7 H7B 108.6 . .
C6 C7 H7B 108.6 . .
H7A C7 H7B 107.6 . .
C7 C8 N9 110.6(8) . .
C7 C8 H8A 109.5 . .
N9 C8 H8A 109.5 . .
C7 C8 H8B 109.5 . .
N9 C8 H8B 109.5 . .
H8A C8 H8B 108.1 . .
C13 N9 N10 111.1(5) . .
C13 N9 C208 133(5) . .
N10 N9 C208 116(6) . .
C13 N9 C8 127.1(8) . .
N10 N9 C8 121.7(8) . .
N11 N10 N9 106.9(4) . .
N10 N11 C12 108.4(5) . .
N11 C12 C13 108.5(4) . .
N11 C12 C14 121.4(5) . .
C13 C12 C14 130.1(5) . .
N9 C13 C12 105.1(5) . .
N9 C13 H13 127.5 . .
C12 C13 H13 127.5 . .
O15 C14 C12 106.8(4) . .
O15 C14 H14A 110.4 . .
C12 C14 H14A 110.4 . .
O15 C14 H14B 110.4 . .
C12 C14 H14B 110.4 . .
H14A C14 H14B 108.6 . .
C16 O15 C14 116.8(4) . .
O15 C16 C17 123.5(4) . .
O15 C16 C36 116.5(4) . .
C17 C16 C36 120.0(4) . .
C18 C17 C16 120.3(5) . .
C18 C17 H17 119.8 . .
C16 C17 H17 119.8 . .
C17 C18 C19 120.6(4) . .
C17 C18 H18 119.7 . .
C19 C18 H18 119.7 . .
O220 C19 C18 123.4(4) . .
O20 C19 C18 123.4(4) . .
O220 C19 C37 117.0(4) . .
O20 C19 C37 117.0(4) . .
C18 C19 C37 119.6(4) . .
C19 O20 C21 117.4(4) . .
O20 C21 C23 108.4(6) . .
O20 C21 H21A 110.0 . .
C23 C21 H21A 110.0 . .
O20 C21 H21B 110.0 . .
C23 C21 H21B 110.0 . .
H21A C21 H21B 108.4 . .
N26 C22 C23 106.7(6) . .
N26 C22 H22 126.6 . .
C23 C22 H22 126.6 . .
N24 C23 C22 106.9(6) . .
N24 C23 C21 123.4(7) . .
C22 C23 C21 129.6(8) . .
N25 N24 C23 109.0(6) . .
N26 N25 N24 106.5(6) . .
C22 N26 N25 110.5(6) . .
C22 N26 C27 129.4(8) . .
N25 N26 C27 118.3(7) . .
C28 C27 N26 108.7(7) . .
C28 C27 H27A 110.0 . .
N26 C27 H27A 110.0 . .
C28 C27 H27B 110.0 . .
N26 C27 H27B 110.0 . .
H27A C27 H27B 108.3 . .
C27 C28 C29 116.6(9) . .
C27 C28 H28A 108.1 . .
C29 C28 H28A 108.1 . .
C27 C28 H28B 108.1 . .
C29 C28 H28B 108.1 . .
H28A C28 H28B 107.3 . .
C30 C29 C28 110.9(8) . .
C30 C29 H29A 109.5 . .
C28 C29 H29A 109.5 . .
C30 C29 H29B 109.5 . .
C28 C29 H29B 109.5 . .
H29A C29 H29B 108.1 . .
C29 C30 S31 113.4(6) . .
C29 C30 H30A 108.9 . .
S31 C30 H30A 108.9 . .
C29 C30 H30B 108.9 . .
S31 C30 H30B 108.9 . .
H30A C30 H30B 107.7 . .
O34 S31 O32 111.1(5) . .
O34 S31 O33 111.4(5) . .
O32 S31 O33 116.7(5) . .
O34 S31 C30 106.0(5) . .
O32 S31 C30 108.3(5) . .
O33 S31 C30 102.4(5) . .
N41 C35 C36 114.8(4) . .
N41 C35 H35A 108.6 . .
C36 C35 H35A 108.6 . .
N41 C35 H35B 108.6 . .
C36 C35 H35B 108.6 . .
H35A C35 H35B 107.5 . .
C37 C36 C16 119.1(4) . .
C37 C36 C35 121.3(4) . .
C16 C36 C35 119.5(4) . .
C36 C37 C19 120.4(4) . .
C36 C37 C38 120.8(4) . .
C19 C37 C38 118.8(4) . .
N44 C38 C37 113.3(4) . .
N44 C38 H38A 108.9 . .
C37 C38 H38A 108.9 . .
N44 C38 H38B 108.9 . .
C37 C38 H38B 108.9 . .
H38A C38 H38B 107.7 . .
O39 C40 N41 124.7(5) . .
O39 C40 N48 126.0(5) . .
N41 C40 N48 109.3(4) . .
C40 N41 C42 111.6(4) . .
C40 N41 C35 121.2(4) . .
C42 N41 C35 121.4(4) . .
N41 C42 N44 111.3(4) . .
N41 C42 C43 111.9(4) . .
N44 C42 C43 111.1(4) . .
N41 C42 C49 103.4(4) . .
N44 C42 C49 102.8(4) . .
C43 C42 C49 115.7(4) . .
C42 C43 H43A 109.5 . .
C42 C43 H43B 109.5 . .
H43A C43 H43B 109.5 . .
C42 C43 H43C 109.5 . .
H43A C43 H43C 109.5 . .
H43B C43 H43C 109.5 . .
C45 N44 C38 123.7(4) . .
C45 N44 C42 112.7(4) . .
C38 N44 C42 123.4(4) . .
O46 C45 N44 125.7(5) . .
O46 C45 N51 125.5(5) . .
N44 C45 N51 108.8(4) . .
C45 O46 Na3 149.2(5) . .
C45 O46 Na3A 166.7(6) . .
N55 C47 N48 114.2(4) . .
N55 C47 H47A 108.7 . .
N48 C47 H47A 108.7 . .
N55 C47 H47B 108.7 . .
N48 C47 H47B 108.7 . .
H47A C47 H47B 107.6 . .
C40 N48 C47 121.4(4) . .
C40 N48 C49 112.4(4) . .
C47 N48 C49 124.7(4) . .
N51 C49 N48 112.2(4) . .
N51 C49 C50 112.6(4) . .
N48 C49 C50 112.0(4) . .
N51 C49 C42 102.0(4) . .
N48 C49 C42 101.8(4) . .
C50 C49 C42 115.5(4) . .
C49 C50 H50A 109.5 . .
C49 C50 H50B 109.5 . .
H50A C50 H50B 109.5 . .
C49 C50 H50C 109.5 . .
H50A C50 H50C 109.5 . .
H50B C50 H50C 109.5 . .
C45 N51 C52 121.2(4) . .
C45 N51 C49 112.0(4) . .
C52 N51 C49 126.7(5) . .
N51 C52 N57 114.9(4) . .
N51 C52 H52A 108.5 . .
N57 C52 H52A 108.5 . .
N51 C52 H52B 108.5 . .
N57 C52 H52B 108.5 . .
H52A C52 H52B 107.5 . .
C54 O53 Na2 143.2(4) . 2_666
O53 C54 N55 125.3(5) . .
O53 C54 N61 126.1(5) . .
N55 C54 N61 108.6(5) . .
C54 N55 C47 122.4(4) . .
C54 N55 C56 111.7(4) . .
C47 N55 C56 122.7(4) . .
N57 C56 N55 114.6(4) . .
N57 C56 C62 103.5(4) . .
N55 C56 C62 104.0(4) . .
N57 C56 H56 111.4 . .
N55 C56 H56 111.4 . .
C62 C56 H56 111.4 . .
C58 N57 C56 112.4(5) . .
C58 N57 C52 122.6(5) . .
C56 N57 C52 122.4(4) . .
O59 C58 N63 126.1(5) . .
O59 C58 N57 125.7(5) . .
N63 C58 N57 108.2(5) . .
C58 O59 Na5 137.7(4) . .
C58 O59 Na3 137.3(4) . .
Na5 O59 Na3 56.9(3) . .
C58 O59 Na4 125.9(6) . .
Na5 O59 Na4 90.4(4) . .
Na3 O59 Na4 83.9(7) . .
N61 C60 N67 113.7(4) . .
N61 C60 H60A 108.8 . .
N67 C60 H60A 108.8 . .
N61 C60 H60B 108.8 . .
N67 C60 H60B 108.8 . .
H60A C60 H60B 107.7 . .
C54 N61 C60 122.3(5) . .
C54 N61 C62 112.5(4) . .
C60 N61 C62 122.5(5) . .
N63 C62 N61 114.3(4) . .
N63 C62 C56 103.0(4) . .
N61 C62 C56 103.0(4) . .
N63 C62 H62 112.0 . .
N61 C62 H62 112.0 . .
C56 C62 H62 112.0 . .
C58 N63 C62 112.8(4) . .
C58 N63 C64 123.0(5) . .
C62 N63 C64 123.4(5) . .
N65 C64 N63 113.7(4) . .
N65 C64 H64A 108.8 . .
N63 C64 H64A 108.8 . .
N65 C64 H64B 108.8 . .
N63 C64 H64B 108.8 . .
H64A C64 H64B 107.7 . .
C69 N65 C66 112.7(4) . .
C69 N65 C64 122.1(5) . .
C66 N65 C64 123.3(4) . .
N65 C66 N67 114.4(4) . .
N65 C66 C71 103.5(4) . .
N67 C66 C71 103.1(4) . .
N65 C66 H66 111.7 . .
N67 C66 H66 111.7 . .
C71 C66 H66 111.7 . .
C73 N67 C60 123.7(4) . .
C73 N67 C66 112.7(4) . .
C60 N67 C66 122.7(5) . .
C69 O68 Na5 140.3(4) . .
O68 C69 N65 126.2(5) . .
O68 C69 N70 126.0(5) . .
N65 C69 N70 107.7(5) . .
C69 N70 C71 112.4(4) . .
C69 N70 C75 121.9(4) . .
C71 N70 C75 122.1(4) . .
N72 C71 N70 114.0(4) . .
N72 C71 C66 103.6(4) . .
N70 C71 C66 103.6(4) . .
N72 C71 H71 111.7 . .
N70 C71 H71 111.7 . .
C66 C71 H71 111.7 . .
C73 N72 C80 123.7(4) . .
C73 N72 C71 111.8(4) . .
C80 N72 C71 122.4(4) . .
O74 C73 N67 125.9(5) . .
O74 C73 N72 125.5(5) . .
N67 C73 N72 108.7(5) . .
C73 O74 Na1 138.2(4) . .
C73 O74 Na2 136.2(4) . 2_666
N76 C75 N70 114.5(4) . .
N76 C75 H75A 108.6 . .
N70 C75 H75A 108.6 . .
N76 C75 H75B 108.6 . .
N70 C75 H75B 108.6 . .
H75A C75 H75B 107.6 . .
C82 N76 C75 111.7(7) . .
C282 N76 C75 128.1(6) . .
C82 N76 C77 121.7(7) . .
C282 N76 C77 105.7(6) . .
C75 N76 C77 125.3(4) . .
N79 C77 N76 112.7(4) . .
N79 C77 C85 105.4(6) . .
N76 C77 C85 94.6(6) . .
N79 C77 C78 111.8(4) . .
N76 C77 C78 112.0(4) . .
C85 C77 C78 119.2(6) . .
N79 C77 C285 100.3(5) . .
N76 C77 C285 106.7(5) . .
C78 C77 C285 112.7(5) . .
C77 C78 H78A 109.5 . .
C77 C78 H78B 109.5 . .
H78A C78 H78B 109.5 . .
C77 C78 H78C 109.5 . .
H78A C78 H78C 109.5 . .
H78B C78 H78C 109.5 . .
C287 N79 C80 121.2(5) . .
C87 N79 C80 122.3(6) . .
C287 N79 C77 111.8(6) . .
C87 N79 C77 111.4(6) . .
C80 N79 C77 126.2(4) . .
N72 C80 N79 114.8(4) . .
N72 C80 H80A 108.6 . .
N79 C80 H80A 108.6 . .
N72 C80 H80B 108.6 . .
N79 C80 H80B 108.6 . .
H80A C80 H80B 107.5 . .
O81 C82 N76 133.5(12) . .
O81 C82 N83 125.8(11) . .
N76 C82 N83 100.7(9) . .
C82 N83 C85 111.8(8) . .
C82 N83 C89 120.0(9) . .
C85 N83 C89 121.9(9) . .
C85 C84 H84A 109.5 . .
C85 C84 H84B 109.5 . .
H84A C84 H84B 109.5 . .
C85 C84 H84C 109.5 . .
H84A C84 H84C 109.5 . .
H84B C84 H84C 109.5 . .
N83 C85 N86 111.3(8) . .
N83 C85 C77 108.6(9) . .
N86 C85 C77 102.2(8) . .
N83 C85 C84 111.4(9) . .
N86 C85 C84 111.6(10) . .
C77 C85 C84 111.4(15) . .
C87 N86 C85 111.6(8) . .
C87 N86 C92 123.5(9) . .
C85 N86 C92 121.5(8) . .
O88 C87 N79 124.5(12) . .
O88 C87 N86 127.7(11) . .
N79 C87 N86 104.8(10) . .
N83 C89 C90 115.7(8) . .
N83 C89 H89A 108.4 . .
C90 C89 H89A 108.4 . .
N83 C89 H89B 108.4 . .
C90 C89 H89B 108.4 . .
H89A C89 H89B 107.4 . .
C108 C90 C91 118.8(8) . .
C108 C90 C89 120.4(10) . .
C91 C90 C89 120.6(8) . .
C111 C91 C90 120.6(9) . .
C111 C91 C92 117.1(10) . .
C90 C91 C92 122.4(8) . .
N86 C92 C91 113.0(9) . .
N86 C92 H92A 109.0 . .
C91 C92 H92A 109.0 . .
N86 C92 H92B 109.0 . .
C91 C92 H92B 109.0 . .
H92A C92 H92B 107.8 . .
S96 O93 Na4 122.8(10) . 2_775
S96 O93 Na5 121.1(6) . 2_775
Na4 O93 Na5 98.3(6) 2_775 2_775
O93 S96 O95 113.5(6) . .
O93 S96 O94 112.2(6) . .
O95 S96 O94 113.9(6) . .
O93 S96 C97 105.7(6) . .
O95 S96 C97 106.0(6) . .
O94 S96 C97 104.6(6) . .
O93 S96 Na4 34.8(6) . 2_775
O95 S96 Na4 97.4(6) . 2_775
O94 S96 Na4 94.1(6) . 2_775
C97 S96 Na4 140.5(7) . 2_775
O93 S96 Na5 36.8(4) . 2_775
O95 S96 Na5 148.5(5) . 2_775
O94 S96 Na5 92.9(4) . 2_775
C97 S96 Na5 81.4(5) . 2_775
Na4 S96 Na5 62.9(4) 2_775 2_775
C98 C97 S96 113.5(8) . .
C98 C97 H97A 108.9 . .
S96 C97 H97A 108.9 . .
C98 C97 H97B 108.9 . .
S96 C97 H97B 108.9 . .
H97A C97 H97B 107.7 . .
C97 C98 C99 110.0(10) . .
C97 C98 H98A 109.7 . .
C99 C98 H98A 109.7 . .
C97 C98 H98B 109.7 . .
C99 C98 H98B 109.7 . .
H98A C98 H98B 108.2 . .
C100 C99 C98 115.2(11) . .
C100 C99 H99A 108.5 . .
C98 C99 H99A 108.5 . .
C100 C99 H99B 108.5 . .
C98 C99 H99B 108.5 . .
H99A C99 H99B 107.5 . .
C99 C100 N101 114.6(10) . .
C99 C100 H10A 108.6 . .
N101 C100 H10A 108.6 . .
C99 C100 H10B 108.6 . .
N101 C100 H10B 108.6 . .
H10A C100 H10B 107.6 . .
C105 N101 N102 109.8(7) . .
C105 N101 C100 124.2(9) . .
N102 N101 C100 121.6(9) . .
N103 N102 N101 107.1(7) . .
N102 N103 C104 109.1(8) . .
N103 C104 C105 107.8(7) . .
N103 C104 C106 122.2(9) . .
C105 C104 C106 130.0(9) . .
N101 C105 C104 105.2(8) . .
N101 C105 H105 127.4 . .
C104 C105 H105 127.4 . .
O107 C106 C104 106.7(8) . .
O107 C106 H10C 110.4 . .
C104 C106 H10C 110.4 . .
O107 C106 H10D 110.4 . .
C104 C106 H10D 110.4 . .
H10C C106 H10D 108.6 . .
C108 O107 C106 115.1(7) . .
O107 C108 C109 124.3(8) . .
O107 C108 C90 115.9(8) . .
C109 C108 C90 119.9(8) . .
C110 C109 C108 121.4(8) . .
C110 C109 H109 119.3 . .
C108 C109 H109 119.3 . .
C109 C110 C111 120.1(7) . .
C109 C110 H110 119.9 . .
C111 C110 H110 119.9 . .
O112 C111 C110 122.6(8) . .
O112 C111 C91 118.1(8) . .
C110 C111 C91 119.1(8) . .
C111 O112 C113 115.0(8) . .
O112 C113 C115 109.0(9) . .
O112 C113 H11A 109.9 . .
C115 C113 H11A 109.9 . .
O112 C113 H11B 109.9 . .
C115 C113 H11B 109.9 . .
H11A C113 H11B 108.3 . .
N118 C114 C115 105.9(8) . .
N118 C114 H114 127.0 . .
C115 C114 H114 127.0 . .
N116 C115 C114 107.7(7) . .
N116 C115 C113 115.3(9) . .
C114 C115 C113 136.8(10) . .
N117 N116 C115 108.6(8) . .
N116 N117 N118 107.5(7) . .
C114 N118 N117 109.5(8) . .
C114 N118 C119 132.2(10) . .
N117 N118 C119 117.2(9) . .
C120 C119 N118 117.9(11) . .
C120 C119 H11C 107.8 . .
N118 C119 H11C 107.8 . .
C120 C119 H11D 107.8 . .
N118 C119 H11D 107.8 . .
H11C C119 H11D 107.2 . .
C119 C120 C121 121.0(11) . .
C119 C120 H12A 107.1 . .
C121 C120 H12A 107.1 . .
C119 C120 H12B 107.1 . .
C121 C120 H12B 107.1 . .
H12A C120 H12B 106.8 . .
C120 C121 C122 112.0(11) . .
C120 C121 H12C 109.2 . .
C122 C121 H12C 109.2 . .
C120 C121 H12D 109.2 . .
C122 C121 H12D 109.2 . .
H12C C121 H12D 107.9 . .
C121 C122 S123 114.8(10) . .
C121 C122 H12E 108.6 . .
S123 C122 H12E 108.6 . .
C121 C122 H12F 108.6 . .
S123 C122 H12F 108.6 . .
H12E C122 H12F 107.6 . .
O126 S123 O124 107.7(8) . .
O126 S123 O125 113.7(8) . .
O124 S123 O125 115.0(8) . .
O126 S123 C122 106.8(8) . .
O124 S123 C122 108.2(8) . .
O125 S123 C122 105.0(7) . .
S123 O125 Na2 135.9(9) . 2_666
S123 O126 Na3 154.4(9) . 1_455
S123 O126 Na4 126.0(9) . 1_455
Na3 O126 Na4 79.3(5) 1_455 1_455
O53 Na2 O125 155.2(5) 2_666 2_666
O53 Na2 O3 94.6(2) 2_666 1_655
O125 Na2 O3 109.2(5) 2_666 1_655
O53 Na2 O1A 85.3(3) 2_666 2_666
O125 Na2 O1A 73.3(5) 2_666 2_666
O3 Na2 O1A 165.4(3) 1_655 2_666
O53 Na2 O3W 82.87(17) 2_666 .
O125 Na2 O3W 87.8(4) 2_666 .
O3 Na2 O3W 96.4(2) 1_655 .
O1A Na2 O3W 98.0(3) 2_666 .
O53 Na2 O74 97.07(16) 2_666 2_666
O125 Na2 O74 89.4(4) 2_666 2_666
O3 Na2 O74 90.7(2) 1_655 2_666
O1A Na2 O74 74.8(3) 2_666 2_666
O3W Na2 O74 172.8(2) . 2_666
O11A Na3 O46 89.3(5) . .
O11A Na3 O126 171.4(8) . 1_655
O46 Na3 O126 87.0(5) . 1_655
O11A Na3 O59 100.4(6) . .
O46 Na3 O59 94.7(4) . .
O126 Na3 O59 87.6(6) 1_655 .
O93 Na4 O5W 145.8(14) 2_775 .
O93 Na4 O59 82.9(6) 2_775 .
O5W Na4 O59 90.7(7) . .
O93 Na4 O126 110.0(11) 2_775 1_655
O5W Na4 O126 102.0(8) . 1_655
O59 Na4 O126 80.8(8) . 1_655
O11A Na5 O93 142.0(5) . 2_775
O18A Na5 O93 115.1(4) . 2_775
O11A Na5 O59 98.1(4) . .
O18A Na5 O59 162.2(4) . .
O93 Na5 O59 82.5(3) 2_775 .
O18A Na5 O68 78.3(3) . .
O93 Na5 O68 99.3(3) 2_775 .
O59 Na5 O68 97.05(19) . .
O93 Na5 O18W 26.0(5) 2_775 2_665
O59 Na5 O18W 73.3(4) . 2_665
O68 Na5 O18W 76.6(5) . 2_665

loop_
_geom_bond_atom_site_label_1
_geom_bond_atom_site_label_2
_geom_bond_distance
_geom_bond_site_symmetry_2
O1 S4 1.448(5) .
O2 S4 1.459(5) .
O3 S4 1.419(5) .
O3 Na2 2.316(6) 1_455
S4 C5 1.786(6) .
C5 C6 1.500(8) .
C5 H5A 0.9900 .
C5 H5B 0.9900 .
C6 C7 1.512(8) .
C6 H6A 0.9900 .
C6 H6B 0.9900 .
C7 C8 1.441(9) .
C7 H7A 0.9900 .
C7 H7B 0.9900 .
C8 N9 1.486(8) .
C8 H8A 0.9900 .
C8 H8B 0.9900 .
N9 C13 1.334(6) .
N9 N10 1.341(6) .
N10 N11 1.320(6) .
N11 C12 1.357(6) .
C12 C13 1.361(7) .
C12 C14 1.489(6) .
C13 H13 0.9500 .
C14 O15 1.430(5) .
C14 H14A 0.9900 .
C14 H14B 0.9900 .
O15 C16 1.372(5) .
C16 C17 1.387(6) .
C16 C36 1.404(7) .
C17 C18 1.379(7) .
C17 H17 0.9500 .
C18 C19 1.384(6) .
C18 H18 0.9500 .
C19 O220 1.381(5) .
C19 O20 1.381(5) .
C19 C37 1.398(7) .
O20 C21 1.411(6) .
C21 C23 1.498(7) .
C21 H21A 0.9900 .
C21 H21B 0.9900 .
C22 N26 1.330(8) .
C22 C23 1.364(8) .
C22 H22 0.9500 .
C23 N24 1.356(8) .
N24 N25 1.337(7) .
N25 N26 1.336(7) .
N26 C27 1.509(8) .
C27 C28 1.426(10) .
C27 H27A 0.9900 .
C27 H27B 0.9900 .
C28 C29 1.514(9) .
C28 H28A 0.9900 .
C28 H28B 0.9900 .
C29 C30 1.475(9) .
C29 H29A 0.9900 .
C29 H29B 0.9900 .
C30 S31 1.806(7) .
C30 H30A 0.9900 .
C30 H30B 0.9900 .
S31 O34 1.431(5) .
S31 O32 1.437(6) .
S31 O33 1.468(6) .
C35 N41 1.460(6) .
C35 C36 1.523(6) .
C35 H35A 0.9900 .
C35 H35B 0.9900 .
C36 C37 1.392(7) .
C37 C38 1.516(7) .
C38 N44 1.444(7) .
C38 H38A 0.9900 .
C38 H38B 0.9900 .
O39 C40 1.231(5) .
C40 N41 1.360(6) .
C40 N48 1.365(6) .
N41 C42 1.457(6) .
C42 N44 1.465(6) .
C42 C43 1.514(7) .
C42 C49 1.568(7) .
C43 H43A 0.9800 .
C43 H43B 0.9800 .
C43 H43C 0.9800 .
N44 C45 1.348(7) .
C45 O46 1.232(6) .
C45 N51 1.373(7) .
O46 Na3 2.359(11) .
O46 Na3A 2.688(14) .
C47 N55 1.445(6) .
C47 N48 1.445(6) .
C47 H47A 0.9900 .
C47 H47B 0.9900 .
N48 C49 1.469(6) .
C49 N51 1.464(6) .
C49 C50 1.520(7) .
C50 H50A 0.9800 .
C50 H50B 0.9800 .
C50 H50C 0.9800 .
N51 C52 1.433(7) .
C52 N57 1.453(7) .
C52 H52A 0.9900 .
C52 H52B 0.9900 .
O53 C54 1.215(6) .
O53 Na2 2.217(4) 2_666
C54 N55 1.364(6) .
C54 N61 1.365(6) .
N55 C56 1.450(6) .
C56 N57 1.435(7) .
C56 C62 1.541(7) .
C56 H56 1.0000 .
N57 C58 1.364(6) .
C58 O59 1.231(6) .
C58 N63 1.353(7) .
O59 Na5 2.318(5) .
O59 Na3 2.383(13) .
O59 Na4 2.417(15) .
C60 N61 1.444(7) .
C60 N67 1.449(6) .
C60 H60A 0.9900 .
C60 H60B 0.9900 .
N61 C62 1.445(7) .
C62 N63 1.442(6) .
C62 H62 1.0000 .
N63 C64 1.448(7) .
C64 N65 1.446(7) .
C64 H64A 0.9900 .
C64 H64B 0.9900 .
N65 C69 1.373(7) .
N65 C66 1.442(7) .
C66 N67 1.455(6) .
C66 C71 1.542(7) .
C66 H66 1.0000 .
N67 C73 1.345(7) .
O68 C69 1.208(6) .
O68 Na5 2.389(5) .
C69 N70 1.374(7) .
N70 C71 1.447(6) .
N70 C75 1.449(6) .
C71 N72 1.445(6) .
C71 H71 1.0000 .
N72 C73 1.378(6) .
N72 C80 1.438(7) .
C73 O74 1.230(6) .
O74 Na1 2.373(5) .
O74 Na2 2.554(4) 2_666
C75 N76 1.437(7) .
C75 H75A 0.9900 .
C75 H75B 0.9900 .
N76 C82 1.355(15) .
N76 C282 1.407(12) .
N76 C77 1.473(7) .
C77 N79 1.463(6) .
C77 C85 1.486(14) .
C77 C78 1.524(7) .
C77 C285 1.641(13) .
C78 H78A 0.9800 .
C78 H78B 0.9800 .
C78 H78C 0.9800 .
N79 C287 1.366(13) .
N79 C87 1.386(16) .
N79 C80 1.447(6) .
C80 H80A 0.9900 .
C80 H80B 0.9900 .
O81 C82 1.212(10) .
C82 N83 1.371(10) .
N83 C85 1.450(10) .
N83 C89 1.457(9) .
C84 C85 1.518(11) .
C84 H84A 0.9800 .
C84 H84B 0.9800 .
C84 H84C 0.9800 .
C85 N86 1.467(9) .
N86 C87 1.395(10) .
N86 C92 1.467(9) .
C87 O88 1.234(9) .
C89 C90 1.516(10) .
C89 H89A 0.9900 .
C89 H89B 0.9900 .
C90 C108 1.395(11) .
C90 C91 1.409(13) .
C91 C111 1.408(10) .
C91 C92 1.513(12) .
C92 H92A 0.9900 .
C92 H92B 0.9900 .
O93 S96 1.438(6) .
O93 Na4 2.158(17) 2_775
O93 Na5 2.284(11) 2_775
O94 S96 1.457(7) .
O95 S96 1.455(6) .
S96 C97 1.802(8) .
S96 Na4 3.176(18) 2_775
S96 Na5 3.268(6) 2_775
C97 C98 1.498(10) .
C97 H97A 0.9900 .
C97 H97B 0.9900 .
C98 C99 1.517(10) .
C98 H98A 0.9900 .
C98 H98B 0.9900 .
C99 C100 1.419(10) .
C99 H99A 0.9900 .
C99 H99B 0.9900 .
C100 N101 1.482(9) .
C100 H10A 0.9900 .
C100 H10B 0.9900 .
N101 C105 1.340(9) .
N101 N102 1.348(8) .
N102 N103 1.305(8) .
N103 C104 1.356(9) .
C104 C105 1.363(9) .
C104 C106 1.494(8) .
C105 H105 0.9500 .
C106 O107 1.420(8) .
C106 H10C 0.9900 .
C106 H10D 0.9900 .
O107 C108 1.381(8) .
C108 C109 1.385(8) .
C109 C110 1.379(10) .
C109 H109 0.9500 .
C110 C111 1.385(8) .
C110 H110 0.9500 .
C111 O112 1.376(7) .
O112 C113 1.399(8) .
C113 C115 1.483(9) .
C113 H11A 0.9900 .
C113 H11B 0.9900 .
C114 N118 1.332(9) .
C114 C115 1.368(9) .
C114 H114 0.9500 .
C115 N116 1.353(8) .
N116 N117 1.308(8) .
N117 N118 1.352(8) .
N118 C119 1.477(9) .
C119 C120 1.416(10) .
C119 H11C 0.9900 .
C119 H11D 0.9900 .
C120 C121 1.501(10) .
C120 H12A 0.9900 .
C120 H12B 0.9900 .
C121 C122 1.508(10) .
C121 H12C 0.9900 .
C121 H12D 0.9900 .
C122 S123 1.797(8) .
C122 H12E 0.9900 .
C122 H12F 0.9900 .
S123 O126 1.447(7) .
S123 O124 1.453(7) .
S123 O125 1.459(7) .
O125 Na2 2.298(15) 2_666
O126 Na3 2.365(15) 1_455
O126 Na4 2.65(3) 1_455
Na2 O1A 2.427(19) 2_666
Na2 O3W 2.431(6) .
Na2 O12A 2.91(2) 2_666
Na3 O11A 1.987(16) .
Na4 O5W 2.35(3) .
Na5 O11A 2.135(12) .
Na5 O18A 2.270(10) .
Na5 O19A 2.449(12) .
Na5 O18W 2.98(2) 2_665

loop_
_geom_torsion_atom_site_label_1
_geom_torsion_atom_site_label_2
_geom_torsion_atom_site_label_3
_geom_torsion_atom_site_label_4
_geom_torsion
_geom_torsion_site_symmetry_1
_geom_torsion_site_symmetry_4
Na2 O3 S4 O1 -61.7(8) 1_455 .
Na2 O3 S4 O2 171.7(6) 1_455 .
Na2 O3 S4 C5 55.0(9) 1_455 .
O3 S4 C5 C6 -178.7(8) . .
O1 S4 C5 C6 -59.8(8) . .
O2 S4 C5 C6 58.8(8) . .
S4 C5 C6 C7 177.0(6) . .
C5 C6 C7 C8 -68.8(13) . .
C6 C7 C8 N9 176.4(9) . .
C207 C208 N9 C13 96(10) . .
C207 C208 N9 N10 -82(10) . .
C7 C8 N9 C13 64.6(13) . .
C7 C8 N9 N10 -117.7(11) . .
C13 N9 N10 N11 1.4(6) . .
C208 N9 N10 N11 -180(3) . .
C8 N9 N10 N11 -176.6(6) . .
N9 N10 N11 C12 -1.1(6) . .
N10 N11 C12 C13 0.4(6) . .
N10 N11 C12 C14 177.7(4) . .
N10 N9 C13 C12 -1.2(6) . .
C208 N9 C13 C12 -180(3) . .
C8 N9 C13 C12 176.7(6) . .
N11 C12 C13 N9 0.5(6) . .
C14 C12 C13 N9 -176.5(5) . .
N11 C12 C14 O15 -87.8(6) . .
C13 C12 C14 O15 88.9(7) . .
C12 C14 O15 C16 -178.4(5) . .
C14 O15 C16 C17 0.6(8) . .
C14 O15 C16 C36 179.6(5) . .
O15 C16 C17 C18 178.6(6) . .
C36 C16 C17 C18 -0.5(9) . .
C16 C17 C18 C19 0.6(10) . .
C17 C18 C19 O220 -178.1(6) . .
C17 C18 C19 O20 -178.1(6) . .
C17 C18 C19 C37 -0.1(9) . .
C18 C19 O20 C21 -13.0(9) . .
C37 C19 O20 C21 168.9(6) . .
C19 O20 C21 C23 -173.6(6) . .
N26 C22 C23 N24 -2.5(12) . .
N26 C22 C23 C21 -179.8(10) . .
O20 C21 C23 N24 76.9(12) . .
O20 C21 C23 C22 -106.3(12) . .
C22 C23 N24 N25 -0.9(12) . .
C21 C23 N24 N25 176.5(9) . .
C23 N24 N25 N26 3.9(11) . .
C23 C22 N26 N25 5.1(12) . .
C23 C22 N26 C27 169.4(10) . .
N24 N25 N26 C22 -5.7(11) . .
N24 N25 N26 C27 -171.9(8) . .
C22 N26 C27 C28 -77.8(14) . .
N25 N26 C27 C28 85.5(13) . .
N26 C27 C28 C29 177.0(9) . .
C27 C28 C29 C30 70.9(16) . .
C28 C29 C30 S31 159.4(8) . .
C29 C30 S31 O34 46.2(12) . .
C29 C30 S31 O32 -73.1(11) . .
C29 C30 S31 O33 163.1(10) . .
O15 C16 C36 C37 -179.4(5) . .
C17 C16 C36 C37 -0.3(8) . .
O15 C16 C36 C35 -1.6(7) . .
C17 C16 C36 C35 177.5(5) . .
N41 C35 C36 C37 -61.4(6) . .
N41 C35 C36 C16 120.9(5) . .
C16 C36 C37 C19 0.9(8) . .
C35 C36 C37 C19 -176.9(5) . .
C16 C36 C37 C38 -179.5(5) . .
C35 C36 C37 C38 2.7(8) . .
O220 C19 C37 C36 177.4(5) . .
O20 C19 C37 C36 177.4(5) . .
C18 C19 C37 C36 -0.7(8) . .
O220 C19 C37 C38 -2.2(7) . .
O20 C19 C37 C38 -2.2(7) . .
C18 C19 C37 C38 179.7(5) . .
C36 C37 C38 N44 57.2(7) . .
C19 C37 C38 N44 -123.2(5) . .
O39 C40 N41 C42 -173.4(4) . .
N48 C40 N41 C42 8.8(5) . .
O39 C40 N41 C35 -19.9(7) . .
N48 C40 N41 C35 162.3(4) . .
C36 C35 N41 C40 -74.9(5) . .
C36 C35 N41 C42 76.0(5) . .
C40 N41 C42 N44 97.5(5) . .
C35 N41 C42 N44 -55.9(6) . .
C40 N41 C42 C43 -137.5(4) . .
C35 N41 C42 C43 69.2(5) . .
C40 N41 C42 C49 -12.2(5) . .
C35 N41 C42 C49 -165.6(4) . .
C37 C38 N44 C45 95.3(5) . .
C37 C38 N44 C42 -79.4(6) . .
N41 C42 N44 C45 -115.3(5) . .
C43 C42 N44 C45 119.2(5) . .
C49 C42 N44 C45 -5.2(5) . .
N41 C42 N44 C38 59.8(6) . .
C43 C42 N44 C38 -65.7(6) . .
C49 C42 N44 C38 170.0(4) . .
C38 N44 C45 O46 3.9(8) . .
C42 N44 C45 O46 179.1(5) . .
C38 N44 C45 N51 -178.2(4) . .
C42 N44 C45 N51 -3.1(5) . .
N44 C45 O46 Na3 174.1(6) . .
N51 C45 O46 Na3 -3.5(11) . .
O39 C40 N48 C47 -11.9(7) . .
N41 C40 N48 C47 165.8(4) . .
O39 C40 N48 C49 -178.8(4) . .
N41 C40 N48 C49 -1.0(5) . .
N55 C47 N48 C40 112.9(5) . .
N55 C47 N48 C49 -81.9(6) . .
C40 N48 C49 N51 -114.6(5) . .
C47 N48 C49 N51 79.1(6) . .
C40 N48 C49 C50 117.7(5) . .
C47 N48 C49 C50 -48.7(6) . .
C40 N48 C49 C42 -6.3(5) . .
C47 N48 C49 C42 -172.6(4) . .
N41 C42 C49 N51 126.6(4) . .
N44 C42 C49 N51 10.6(4) . .
C43 C42 C49 N51 -110.7(4) . .
N41 C42 C49 N48 10.6(4) . .
N44 C42 C49 N48 -105.4(4) . .
C43 C42 C49 N48 133.3(4) . .
N41 C42 C49 C50 -111.0(4) . .
N44 C42 C49 C50 133.0(4) . .
C43 C42 C49 C50 11.7(6) . .
O46 C45 N51 C52 5.8(8) . .
N44 C45 N51 C52 -172.1(4) . .
O46 C45 N51 C49 -171.1(5) . .
N44 C45 N51 C49 11.0(5) . .
N48 C49 N51 C45 94.7(5) . .
C50 C49 N51 C45 -137.8(5) . .
C42 C49 N51 C45 -13.5(5) . .
N48 C49 N51 C52 -82.0(6) . .
C50 C49 N51 C52 45.4(7) . .
C42 C49 N51 C52 169.8(4) . .
C45 N51 C52 N57 -92.9(6) . .
C49 N51 C52 N57 83.6(6) . .
Na2 O53 C54 N55 -179.2(4) 2_666 .
Na2 O53 C54 N61 0.6(9) 2_666 .
O53 C54 N55 C47 15.5(8) . .
N61 C54 N55 C47 -164.2(4) . .
O53 C54 N55 C56 175.7(5) . .
N61 C54 N55 C56 -4.0(5) . .
N48 C47 N55 C54 -117.9(5) . .
N48 C47 N55 C56 84.1(6) . .
C54 N55 C56 N57 113.5(5) . .
C47 N55 C56 N57 -86.5(6) . .
C54 N55 C56 C62 1.2(5) . .
C47 N55 C56 C62 161.3(4) . .
N55 C56 N57 C58 -115.4(5) . .
C62 C56 N57 C58 -2.9(5) . .
N55 C56 N57 C52 82.6(6) . .
C62 C56 N57 C52 -164.9(4) . .
N51 C52 N57 C58 120.5(5) . .
N51 C52 N57 C56 -79.4(6) . .
C56 N57 C58 O59 -175.2(5) . .
C52 N57 C58 O59 -13.3(8) . .
C56 N57 C58 N63 3.8(6) . .
C52 N57 C58 N63 165.7(5) . .
N63 C58 O59 Na5 52.9(8) . .
N57 C58 O59 Na5 -128.3(5) . .
N63 C58 O59 Na3 142.6(6) . .
N57 C58 O59 Na3 -38.6(9) . .
N63 C58 O59 Na4 -91.2(9) . .
N57 C58 O59 Na4 87.6(10) . .
O53 C54 N61 C60 -12.3(8) . .
N55 C54 N61 C60 167.4(4) . .
O53 C54 N61 C62 -174.3(5) . .
N55 C54 N61 C62 5.5(6) . .
N67 C60 N61 C54 110.0(5) . .
N67 C60 N61 C62 -89.9(6) . .
C54 N61 C62 N63 -115.4(5) . .
C60 N61 C62 N63 82.7(6) . .
C54 N61 C62 C56 -4.5(5) . .
C60 N61 C62 C56 -166.4(4) . .
N57 C56 C62 N63 1.0(5) . .
N55 C56 C62 N63 121.0(4) . .
N57 C56 C62 N61 -118.1(4) . .
N55 C56 C62 N61 1.9(5) . .
O59 C58 N63 C62 175.9(5) . .
N57 C58 N63 C62 -3.1(6) . .
O59 C58 N63 C64 5.4(8) . .
N57 C58 N63 C64 -173.6(4) . .
N61 C62 N63 C58 112.1(5) . .
C56 C62 N63 C58 1.2(6) . .
N61 C62 N63 C64 -77.4(6) . .
C56 C62 N63 C64 171.7(4) . .
C58 N63 C64 N65 -107.1(6) . .
C62 N63 C64 N65 83.3(6) . .
N63 C64 N65 C69 107.7(5) . .
N63 C64 N65 C66 -88.7(6) . .
C69 N65 C66 N67 -112.8(5) . .
C64 N65 C66 N67 82.1(6) . .
C69 N65 C66 C71 -1.4(5) . .
C64 N65 C66 C71 -166.5(4) . .
N61 C60 N67 C73 -107.8(6) . .
N61 C60 N67 C66 84.0(6) . .
N65 C66 N67 C73 113.8(5) . .
C71 C66 N67 C73 2.2(5) . .
N65 C66 N67 C60 -76.7(6) . .
C71 C66 N67 C60 171.6(4) . .
Na5 O68 C69 N65 -42.9(9) . .
Na5 O68 C69 N70 137.9(5) . .
C66 N65 C69 O68 -176.5(5) . .
C64 N65 C69 O68 -11.2(8) . .
C66 N65 C69 N70 2.8(6) . .
C64 N65 C69 N70 168.1(4) . .
O68 C69 N70 C71 176.1(5) . .
N65 C69 N70 C71 -3.2(6) . .
O68 C69 N70 C75 17.2(8) . .
N65 C69 N70 C75 -162.2(4) . .
C69 N70 C71 N72 114.2(5) . .
C75 N70 C71 N72 -86.9(6) . .
C69 N70 C71 C66 2.3(5) . .
C75 N70 C71 C66 161.2(4) . .
N65 C66 C71 N72 -119.8(4) . .
N67 C66 C71 N72 -0.3(5) . .
N65 C66 C71 N70 -0.5(5) . .
N67 C66 C71 N70 119.0(4) . .
N70 C71 N72 C73 -113.5(5) . .
C66 C71 N72 C73 -1.6(5) . .
N70 C71 N72 C80 82.5(6) . .
C66 C71 N72 C80 -165.6(4) . .
C60 N67 C73 O74 6.2(8) . .
C66 N67 C73 O74 175.6(5) . .
C60 N67 C73 N72 -172.6(4) . .
C66 N67 C73 N72 -3.3(6) . .
C80 N72 C73 O74 -12.1(8) . .
C71 N72 C73 O74 -175.8(5) . .
C80 N72 C73 N67 166.8(4) . .
C71 N72 C73 N67 3.1(6) . .
N67 C73 O74 Na1 153.3(4) . .
N72 C73 O74 Na1 -28.0(8) . .
N67 C73 O74 Na2 12.2(8) . 2_666
N72 C73 O74 Na2 -169.1(3) . 2_666
C69 N70 C75 N76 -117.2(5) . .
C71 N70 C75 N76 85.8(6) . .
N70 C75 N76 C82 112.0(12) . .
N70 C75 N76 C282 111.7(11) . .
N70 C75 N76 C77 -81.2(6) . .
C82 N76 C77 N79 -117.6(13) . .
C282 N76 C77 N79 -113.7(9) . .
C75 N76 C77 N79 76.9(6) . .
C82 N76 C77 C85 -8.8(13) . .
C75 N76 C77 C85 -174.3(6) . .
C82 N76 C77 C78 115.4(13) . .
C282 N76 C77 C78 119.3(9) . .
C75 N76 C77 C78 -50.2(6) . .
C282 N76 C77 C285 -4.5(9) . .
C75 N76 C77 C285 -174.0(5) . .
N76 C77 N79 C287 88.3(9) . .
C78 C77 N79 C287 -144.5(9) . .
C285 C77 N79 C287 -24.8(10) . .
N76 C77 N79 C87 102.9(11) . .
C85 C77 N79 C87 1.0(12) . .
C78 C77 N79 C87 -129.9(11) . .
N76 C77 N79 C80 -80.9(6) . .
C85 C77 N79 C80 177.2(7) . .
C78 C77 N79 C80 46.3(7) . .
C285 C77 N79 C80 166.0(6) . .
C73 N72 C80 N79 117.5(5) . .
C71 N72 C80 N79 -80.4(6) . .
C287 N79 C80 N72 -83.6(10) . .
C87 N79 C80 N72 -99.5(12) . .
C77 N79 C80 N72 84.8(6) . .
C75 N76 C82 O81 -10(3) . .
C77 N76 C82 O81 -177(2) . .
C75 N76 C82 N83 166.5(9) . .
C77 N76 C82 N83 -0.8(18) . .
O81 C82 N83 C85 -172.2(19) . .
N76 C82 N83 C85 10.9(17) . .
O81 C82 N83 C89 -20(3) . .
N76 C82 N83 C89 163.6(12) . .
C82 N83 C85 N86 94.3(14) . .
C89 N83 C85 N86 -57.8(13) . .
C82 N83 C85 C77 -17.5(14) . .
C89 N83 C85 C77 -169.5(10) . .
C82 N83 C85 C84 -140.5(17) . .
C89 N83 C85 C84 67.4(17) . .
N79 C77 C85 N83 129.1(7) . .
N76 C77 C85 N83 14.1(8) . .
C78 C77 C85 N83 -104.4(8) . .
N79 C77 C85 N86 11.4(9) . .
N76 C77 C85 N86 -103.6(7) . .
C78 C77 C85 N86 137.9(7) . .
N79 C77 C85 C84 -107.8(9) . .
N76 C77 C85 C84 137.1(9) . .
C78 C77 C85 C84 18.7(11) . .
N83 C85 N86 C87 -136.8(14) . .
C77 C85 N86 C87 -21.1(15) . .
C84 C85 N86 C87 98.1(17) . .
N83 C85 N86 C92 63.6(13) . .
C77 C85 N86 C92 179.4(10) . .
C84 C85 N86 C92 -61.5(17) . .
C80 N79 C87 O88 8(2) . .
C77 N79 C87 O88 -175.5(16) . .
C80 N79 C87 N86 169.9(9) . .
C77 N79 C87 N86 -13.8(17) . .
C85 N86 C87 O88 -177.1(18) . .
C92 N86 C87 O88 -18(3) . .
C85 N86 C87 N79 22.1(19) . .
C92 N86 C87 N79 -178.9(10) . .
C82 N83 C89 C90 -75.2(16) . .
C85 N83 C89 C90 74.6(13) . .
N83 C89 C90 C108 124.5(13) . .
N83 C89 C90 C91 -61.2(15) . .
C108 C90 C91 C111 2.4(19) . .
C89 C90 C91 C111 -172.0(11) . .
C108 C90 C91 C92 -179.7(12) . .
C89 C90 C91 C92 5.9(18) . .
C87 N86 C92 C91 122.9(17) . .
C85 N86 C92 C91 -80.0(13) . .
C111 C91 C92 N86 -128.3(12) . .
C90 C91 C92 N86 53.8(16) . .
Na4 O93 S96 O95 67.7(10) 2_775 .
Na5 O93 S96 O95 -166.2(6) 2_775 .
Na4 O93 S96 O94 -63.2(10) 2_775 .
Na5 O93 S96 O94 62.9(8) 2_775 .
Na4 O93 S96 C97 -176.6(8) 2_775 .
Na5 O93 S96 C97 -50.5(8) 2_775 .
Na5 O93 S96 Na4 126.1(11) 2_775 2_775
Na4 O93 S96 Na5 -126.1(11) 2_775 2_775
O93 S96 C97 C98 -54.2(11) . .
O95 S96 C97 C98 66.5(11) . .
O94 S96 C97 C98 -172.9(9) . .
Na4 S96 C97 C98 -57.3(14) 2_775 .
Na5 S96 C97 C98 -82.1(9) 2_775 .
S96 C97 C98 C99 -115.2(12) . .
C97 C98 C99 C100 86.0(19) . .
C98 C99 C100 N101 173.6(15) . .
C99 C100 N101 C105 166.1(18) . .
C99 C100 N101 N102 -40(3) . .
C105 N101 N102 N103 -9.3(19) . .
C100 N101 N102 N103 -166.6(15) . .
N101 N102 N103 C104 4.6(18) . .
N102 N103 C104 C105 1.6(19) . .
N102 N103 C104 C106 -177.5(13) . .
N102 N101 C105 C104 10.0(19) . .
C100 N101 C105 C104 166.7(16) . .
N103 C104 C105 N101 -7.0(19) . .
C106 C104 C105 N101 172.0(13) . .
N103 C104 C106 O107 -84.4(16) . .
C105 C104 C106 O107 96.7(18) . .
C104 C106 O107 C108 163.9(10) . .
C106 O107 C108 C109 8.2(19) . .
C106 O107 C108 C90 -171.9(12) . .
C91 C90 C108 O107 178.4(12) . .
C89 C90 C108 O107 -7.2(18) . .
C91 C90 C108 C109 -2(2) . .
C89 C90 C108 C109 172.7(12) . .
O107 C108 C109 C110 178.6(13) . .
C90 C108 C109 C110 -1(2) . .
C108 C109 C110 C111 4(2) . .
C109 C110 C111 O112 -178.2(12) . .
C109 C110 C111 C91 -3(2) . .
C90 C91 C111 O112 175.4(11) . .
C92 C91 C111 O112 -2.6(16) . .
C90 C91 C111 C110 -0.1(19) . .
C92 C91 C111 C110 -178.1(12) . .
C110 C111 O112 C113 -51.5(17) . .
C91 C111 O112 C113 133.2(13) . .
C111 O112 C113 C115 -167.6(10) . .
N118 C114 C115 N116 1(2) . .
N118 C114 C115 C113 175.6(17) . .
O112 C113 C115 N116 -126.6(15) . .
O112 C113 C115 C114 59(3) . .
C114 C115 N116 N117 -6(2) . .
C113 C115 N116 N117 178.1(14) . .
C115 N116 N117 N118 8.4(19) . .
C115 C114 N118 N117 5(2) . .
C115 C114 N118 C119 171.6(16) . .
N116 N117 N118 C114 -8(2) . .
N116 N117 N118 C119 -177.4(14) . .
C114 N118 C119 C120 60(3) . .
N117 N118 C119 C120 -133.9(18) . .
N118 C119 C120 C121 49(3) . .
C119 C120 C121 C122 162.4(16) . .
C120 C121 C122 S123 88.0(18) . .
C121 C122 S123 O126 -89.0(13) . .
C121 C122 S123 O124 155.3(13) . .
C121 C122 S123 O125 32.0(14) . .
O126 S123 O125 Na2 -135.7(13) . 2_666
O124 S123 O125 Na2 -10.9(18) . 2_666
C122 S123 O125 Na2 107.9(15) . 2_666
O124 S123 O126 Na3 124.7(19) . 1_455
O125 S123 O126 Na3 -106.7(19) . 1_455
C122 S123 O126 Na3 9(2) . 1_455
O124 S123 O126 Na4 -46.0(11) . 1_455
O125 S123 O126 Na4 82.7(12) . 1_455
C122 S123 O126 Na4 -162.0(8) . 1_455
